data_4320046
loop_
_publ_author_name
'Pierre D. Harvey'
'Nathalie Proulx'
'Genevi\`eve Martin'
'Marc Drouin'
'Daniel J. Nurco'
'Kevin M. Smith'
'Fr\'ed\'eric Bolze'
'Claude P. Gros'
'Roger Guilard'

_publ_section_title
;
 Preparation, Characterization, and Luminescence Properties of
 Gallium-Metal Face-to-Face Diporphyrins (M = H2, GaL, Ru(CO)(OH), Co)
;
_journal_name_full 'Inorganic Chemistry'
_journal_page_first 4134
_journal_page_last 4142
_journal_paper_doi 10.1021/ic001446j
_journal_volume 40
_journal_year 2001
_chemical_formula_moiety
;
    2(C81 H85 Ga N8 O3 Ru), 0.53(C4 H8 O), 1.21(C7 H8), 3.82(H2 O)
;
_chemical_formula_sum 'C172.59 H191.56 Ga2 N16 O7.35 Ru2'
_chemical_formula_weight 2949.33
_chemical_name_common 'DPA [GaOMe][MeHO-Ru-CO]'
_chemical_name_systematic
;
    ?
;
_space_group_IT_number 2
_symmetry_cell_setting triclinic
_symmetry_space_group_name_Hall '-P 1'
_symmetry_space_group_name_H-M 'P -1'
_atom_sites_solution_hydrogens geom
_atom_sites_solution_primary direct
_atom_sites_solution_secondary difmap
_audit_creation_method SHELXL-97
_cell_angle_alpha 107.38(3)
_cell_angle_beta 96.02(3)
_cell_angle_gamma 94.02(3)
_cell_formula_units_Z 4
_cell_length_a 18.946(4)
_cell_length_b 21.535(4)
_cell_length_c 21.572(4)
_cell_measurement_reflns_used 38
_cell_measurement_temperature 130(2)
_cell_measurement_theta_max 14.12
_cell_measurement_theta_min 3.15
_cell_volume 8305(3)
_computing_cell_refinement 'Siemens P3'
_computing_data_collection 'Siemens P3'
_computing_data_reduction XDISK
_computing_molecular_graphics 'Bruker XP'
_computing_publication_material 'Bruker SHELXTL V. 5.03'
_computing_structure_refinement 'SHELXL-97 (Sheldrick, 1997)'
_computing_structure_solution 'SHELXS-97 (Sheldrick, 1990)'
_diffrn_ambient_temperature 130(2)
_diffrn_measured_fraction_theta_full 0.717
_diffrn_measured_fraction_theta_max 0.717
_diffrn_measurement_device_type 'Bruker R3/mV'
_diffrn_measurement_method '\w scans'
_diffrn_radiation_monochromator graphite
_diffrn_radiation_source 'normal-focus sealed tube'
_diffrn_radiation_type MoK\a
_diffrn_radiation_wavelength 0.71073
_diffrn_reflns_av_R_equivalents 0.0000
_diffrn_reflns_av_sigmaI/netI 0.1623
_diffrn_reflns_limit_h_max 18
_diffrn_reflns_limit_h_min -18
_diffrn_reflns_limit_k_max 24
_diffrn_reflns_limit_k_min -25
_diffrn_reflns_limit_l_max 25
_diffrn_reflns_limit_l_min 0
_diffrn_reflns_number 21055
_diffrn_reflns_theta_full 25.00
_diffrn_reflns_theta_max 25.00
_diffrn_reflns_theta_min 1.58
_diffrn_standards_decay_% 1.5
_diffrn_standards_interval_count 198
_diffrn_standards_number 2
_exptl_absorpt_coefficient_mu 0.554
_exptl_absorpt_correction_T_max 0.92
_exptl_absorpt_correction_T_min 0.82
_exptl_absorpt_correction_type none
_exptl_crystal_colour red
_exptl_crystal_density_diffrn 1.126
_exptl_crystal_density_method 'not measured'
_exptl_crystal_description block
_exptl_crystal_F_000 2938
_exptl_crystal_size_max 0.50
_exptl_crystal_size_mid 0.40
_exptl_crystal_size_min 0.20
_refine_diff_density_max 0.880
_refine_diff_density_min -0.975
_refine_diff_density_rms 0.110
_refine_ls_extinction_coef 0.00064(13)
_refine_ls_extinction_expression Fc^*^=kFc[1+0.001xFc^2^\l^3^/sin(2\q)]^-1/4^
_refine_ls_extinction_method SHELXL
_refine_ls_goodness_of_fit_ref 1.021
_refine_ls_hydrogen_treatment riding
_refine_ls_matrix_type fullcycle
_refine_ls_number_parameters 1753
_refine_ls_number_reflns 20991
_refine_ls_number_restraints 509
_refine_ls_restrained_S_all 1.031
_refine_ls_R_factor_all 0.2059
_refine_ls_R_factor_gt 0.0998
_refine_ls_shift/su_max 0.013
_refine_ls_shift/su_mean 0.001
_refine_ls_structure_factor_coef Fsqd
_refine_ls_weighting_details 'calc w=1/[\s^2^(Fo^2^)+(0.1527P)^2^+6.7709P] where P=(Fo^2^+2Fc^2^)/3'
_refine_ls_weighting_scheme calc
_refine_ls_wR_factor_gt 0.2428
_refine_ls_wR_factor_ref 0.3169
_reflns_number_gt 9811
_reflns_number_total 21055
_reflns_threshold_expression >2sigma(I)
_cod_data_source_file ic001446j_4.cif
_cod_data_source_block rgk62j
_cod_original_formula_sum
;
    C172.59 H191.56 Ga2 N16 O7.35 Ru2
;
_cod_database_code 4320046

loop_
_symmetry_equiv_pos_as_xyz
'x, y, z'
'-x, -y, -z'

loop_
_atom_site_label
_atom_site_type_symbol
_atom_site_fract_x
_atom_site_fract_y
_atom_site_fract_z
_atom_site_U_iso_or_equiv
_atom_site_adp_type
_atom_site_occupancy
_atom_site_symmetry_multiplicity
_atom_site_calc_flag
_atom_site_refinement_flags
_atom_site_disorder_assembly
_atom_site_disorder_group
Ga1 Ga 0.76338(9) 0.32145(6) 0.70536(7) 0.0498(4) Uani 1 1 d . . .
Ru1 Ru 0.52913(7) 0.18365(5) 0.47387(5) 0.0490(4) Uani 1 1 d . A .
C1AL C 0.6885(10) 0.1959(6) 0.6567(7) 0.095(6) Uani 1 1 d . . .
H1A1 H 0.7216 0.1935 0.6939 0.143 Uiso 1 1 calc R . .
H1A2 H 0.6914 0.1582 0.6184 0.143 Uiso 1 1 calc R . .
H1A3 H 0.6397 0.1955 0.6679 0.143 Uiso 1 1 calc R . .
O1AL O 0.7069(5) 0.2534(4) 0.6425(4) 0.057(3) Uani 1 1 d . . .
C2AL C 0.4445(9) 0.1379(7) 0.4322(7) 0.052(4) Uani 1 1 d . . .
O2AL O 0.3897(6) 0.1104(5) 0.4075(5) 0.068(3) Uani 1 1 d . . .
C3AL C 0.647(2) 0.3071(19) 0.5275(18) 0.089(17) Uiso 0.46(4) 1 d P A 1
H3A1 H 0.6938 0.3246 0.5539 0.133 Uiso 0.46 1 calc P A 1
H3A2 H 0.6108 0.3345 0.5457 0.133 Uiso 0.46 1 calc P A 1
H3A3 H 0.6499 0.3069 0.4823 0.133 Uiso 0.46 1 calc P A 1
C8AL C 0.683(2) 0.2555(19) 0.4989(19) 0.119(18) Uiso 0.54(4) 1 d P A 2
H8A1 H 0.7213 0.2826 0.5317 0.178 Uiso 0.54 1 calc P A 2
H8A2 H 0.6665 0.2794 0.4688 0.178 Uiso 0.54 1 calc P A 2
H8A3 H 0.7000 0.2148 0.4742 0.178 Uiso 0.54 1 calc P A 2
O3AL O 0.6296(5) 0.2420(4) 0.5282(4) 0.062(3) Uani 1 1 d . . .
N4 N 0.6983(6) 0.3936(4) 0.7256(4) 0.042(3) Uani 1 1 d . . .
N5 N 0.5154(6) 0.1545(4) 0.5558(5) 0.049(3) Uani 1 1 d . . .
N6 N 0.5893(6) 0.1076(5) 0.4382(5) 0.054(3) Uani 1 1 d . . .
N8 N 0.4786(6) 0.2646(4) 0.5141(5) 0.053(3) Uani 1 1 d . . .
N1 N 0.7421(6) 0.3041(4) 0.7899(4) 0.047(3) Uani 1 1 d D . .
C4 C 0.7712(7) 0.2600(6) 0.8165(6) 0.057(4) Uani 1 1 d D . .
C3 C 0.7256(7) 0.2392(6) 0.8571(6) 0.053(4) Uani 1 1 d D . .
C3A C 0.7425(8) 0.1915(6) 0.8930(6) 0.059(4) Uani 1 1 d D . .
H3A4 H 0.7166 0.2001 0.9318 0.071 Uiso 1 1 calc . . .
H3A5 H 0.7943 0.1977 0.9087 0.071 Uiso 1 1 calc . . .
C3B C 0.7219(9) 0.1222(6) 0.8503(7) 0.088(5) Uani 1 1 d D . .
H3B1 H 0.7346 0.0922 0.8750 0.132 Uiso 1 1 calc . . .
H3B2 H 0.7472 0.1136 0.8118 0.132 Uiso 1 1 calc . . .
H3B3 H 0.6703 0.1155 0.8362 0.132 Uiso 1 1 calc . . .
C2 C 0.6655(7) 0.2707(6) 0.8551(6) 0.059(4) Uani 1 1 d D . .
C2A C 0.6024(7) 0.2583(6) 0.8872(7) 0.066(4) Uani 1 1 d D . .
H2A1 H 0.5659 0.2863 0.8799 0.100 Uiso 1 1 calc . . .
H2A2 H 0.6169 0.2680 0.9343 0.100 Uiso 1 1 calc . . .
H2A3 H 0.5829 0.2123 0.8683 0.100 Uiso 1 1 calc . . .
C1 C 0.6772(7) 0.3127(6) 0.8142(6) 0.054(4) Uani 1 1 d D . .
C5 C 0.8354(8) 0.2368(6) 0.8040(6) 0.057(4) Uani 1 1 d . . .
H5 H 0.8536 0.2111 0.8297 0.069 Uiso 1 1 calc R . .
N2 N 0.8580(6) 0.2824(5) 0.7155(5) 0.063(3) Uani 1 1 d U . .
C6 C 0.8760(8) 0.2467(7) 0.7585(7) 0.067(3) Uani 1 1 d U . .
C7 C 0.9441(9) 0.2210(8) 0.7436(7) 0.077(3) Uani 1 1 d U . .
C7A C 0.9834(8) 0.1814(8) 0.7831(7) 0.078(3) Uani 1 1 d U . .
H7A1 H 0.9541 0.1741 0.8156 0.117 Uiso 1 1 calc . . .
H7A2 H 1.0292 0.2059 0.8055 0.117 Uiso 1 1 calc . . .
H7A3 H 0.9918 0.1391 0.7532 0.117 Uiso 1 1 calc . . .
C8 C 0.9642(9) 0.2394(8) 0.6942(8) 0.087(3) Uani 1 1 d U . .
C8A C 1.0324(11) 0.2267(11) 0.6622(10) 0.117(4) Uani 1 1 d U . .
H8A4 H 1.0521 0.1877 0.6695 0.140 Uiso 1 1 calc . . .
H8A5 H 1.0224 0.2193 0.6144 0.140 Uiso 1 1 calc . . .
C8B C 1.0828(11) 0.2851(11) 0.6930(11) 0.128(5) Uani 1 1 d U . .
H8B1 H 1.1185 0.2878 0.6639 0.192 Uiso 1 1 calc . . .
H8B2 H 1.1065 0.2827 0.7347 0.192 Uiso 1 1 calc . . .
H8B3 H 1.0570 0.3241 0.7010 0.192 Uiso 1 1 calc . . .
C9 C 0.9103(8) 0.2761(7) 0.6751(7) 0.072(3) Uani 1 1 d U . .
C10 C 0.9115(9) 0.3008(8) 0.6236(7) 0.097(6) Uani 1 1 d D . .
H10 H 0.9443 0.2859 0.5934 0.117 Uiso 1 1 calc . . .
N3 N 0.8106(7) 0.3656(6) 0.6458(6) 0.080(3) Uani 1 1 d DU . .
C11 C 0.8676(7) 0.3463(6) 0.6131(6) 0.092(4) Uani 1 1 d DU . .
C12 C 0.8722(8) 0.3816(7) 0.5664(7) 0.109(4) Uani 1 1 d DU . .
C12A C 0.9318(10) 0.3773(10) 0.5250(10) 0.145(5) Uani 1 1 d DU . .
H12A H 0.9390 0.4168 0.5110 0.174 Uiso 1 1 calc . . .
H12B H 0.9771 0.3708 0.5484 0.174 Uiso 1 1 calc . . .
C12B C 0.9043(13) 0.3187(11) 0.4685(10) 0.155(5) Uani 1 1 d DU . .
H12C H 0.9413 0.3071 0.4399 0.233 Uiso 1 1 calc . . .
H12D H 0.8622 0.3282 0.4439 0.233 Uiso 1 1 calc . . .
H12E H 0.8911 0.2820 0.4846 0.233 Uiso 1 1 calc . . .
C13 C 0.8196(8) 0.4210(8) 0.5689(8) 0.101(3) Uani 1 1 d DU . .
C13A C 0.8061(9) 0.4681(8) 0.5318(8) 0.104(4) Uani 1 1 d DU . .
H13A H 0.7781 0.5016 0.5559 0.155 Uiso 1 1 calc . . .
H13B H 0.7796 0.4448 0.4886 0.155 Uiso 1 1 calc . . .
H13C H 0.8517 0.4890 0.5264 0.155 Uiso 1 1 calc . . .
C14 C 0.7829(8) 0.4128(7) 0.6219(7) 0.086(4) Uani 1 1 d DU . .
C15 C 0.7298(8) 0.4481(6) 0.6449(6) 0.063(4) Uani 1 1 d D . .
H15 H 0.7183 0.4815 0.6263 0.075 Uiso 1 1 calc R . .
C16 C 0.6901(9) 0.4398(6) 0.6936(6) 0.060(4) Uani 1 1 d . . .
C17 C 0.6337(8) 0.4797(6) 0.7162(6) 0.050(4) Uani 1 1 d . . .
C17A C 0.6114(8) 0.5324(6) 0.6909(7) 0.065(4) Uani 1 1 d . . .
H17A H 0.6527 0.5520 0.6760 0.078 Uiso 1 1 calc R . .
H17B H 0.5951 0.5670 0.7264 0.078 Uiso 1 1 calc R . .
C17B C 0.5515(9) 0.5067(6) 0.6342(7) 0.077(5) Uani 1 1 d . . .
H17C H 0.5691 0.4754 0.5974 0.116 Uiso 1 1 calc R . .
H17D H 0.5350 0.5432 0.6204 0.116 Uiso 1 1 calc R . .
H17E H 0.5119 0.4848 0.6481 0.116 Uiso 1 1 calc R . .
C18 C 0.6070(8) 0.4549(6) 0.7609(6) 0.052(4) Uani 1 1 d . . .
C18A C 0.5455(9) 0.4825(6) 0.7956(6) 0.076(5) Uani 1 1 d . . .
H18A H 0.5377 0.5245 0.7885 0.115 Uiso 1 1 calc R . .
H18B H 0.5567 0.4891 0.8426 0.115 Uiso 1 1 calc R . .
H18C H 0.5022 0.4519 0.7781 0.115 Uiso 1 1 calc R . .
C19 C 0.6456(7) 0.4010(5) 0.7663(5) 0.044(3) Uani 1 1 d . . .
C20 C 0.6332(7) 0.3612(5) 0.8063(5) 0.037(3) Uani 1 1 d . . .
C20A C 0.5737(9) 0.3750(6) 0.8461(6) 0.056(4) Uani 1 1 d . . .
C20B C 0.5892(9) 0.4083(6) 0.9132(6) 0.059(4) Uani 1 1 d . . .
H20B H 0.6375 0.4220 0.9324 0.071 Uiso 1 1 calc R . .
C20C C 0.5345(11) 0.4217(8) 0.9523(7) 0.073(5) Uani 1 1 d . . .
H20C H 0.5465 0.4459 0.9974 0.087 Uiso 1 1 calc R . .
C20D C 0.4658(11) 0.4017(7) 0.9286(7) 0.075(5) Uani 1 1 d . . .
H20D H 0.4298 0.4123 0.9564 0.090 Uiso 1 1 calc R . .
C20E C 0.4465(9) 0.3635(6) 0.8598(7) 0.056(4) Uani 1 1 d . . .
C20F C 0.3778(10) 0.3393(7) 0.8350(7) 0.067(5) Uani 1 1 d . . .
H20F H 0.3426 0.3470 0.8639 0.080 Uiso 1 1 calc R . .
C20G C 0.3555(10) 0.3029(6) 0.7676(7) 0.062(4) Uani 1 1 d . . .
C20H C 0.2826(10) 0.2781(8) 0.7414(8) 0.071(5) Uani 1 1 d . . .
H20H H 0.2464 0.2890 0.7688 0.085 Uiso 1 1 calc R . .
C20I C 0.2643(9) 0.2397(7) 0.6785(8) 0.069(4) Uani 1 1 d . . .
H20I H 0.2165 0.2208 0.6626 0.082 Uiso 1 1 calc R . .
C20J C 0.3185(10) 0.2284(7) 0.6372(7) 0.063(4) Uani 1 1 d . . .
H20J H 0.3057 0.2029 0.5926 0.075 Uiso 1 1 calc R . .
C20K C 0.3880(10) 0.2526(6) 0.6585(7) 0.060(4) Uani 1 1 d . A .
C20L C 0.4112(9) 0.2911(5) 0.7269(6) 0.046(4) Uani 1 1 d . . .
C20M C 0.4829(8) 0.3157(6) 0.7539(6) 0.047(4) Uani 1 1 d . . .
H20M H 0.5192 0.3079 0.7262 0.057 Uiso 1 1 calc R . .
C20N C 0.5015(9) 0.3507(6) 0.8195(6) 0.047(4) Uani 1 1 d . . .
C21 C 0.4743(7) 0.1804(6) 0.6037(6) 0.049(4) Uani 1 1 d . A .
C22 C 0.4731(8) 0.1391(6) 0.6467(6) 0.056(4) Uani 1 1 d . . .
C22A C 0.4367(8) 0.1457(6) 0.7076(6) 0.063(4) Uani 1 1 d . A .
H22A H 0.4426 0.1072 0.7222 0.095 Uiso 1 1 calc R . .
H22B H 0.3858 0.1490 0.6974 0.095 Uiso 1 1 calc R . .
H22C H 0.4584 0.1851 0.7425 0.095 Uiso 1 1 calc R . .
C23 C 0.5134(8) 0.0896(6) 0.6227(6) 0.055(4) Uani 1 1 d . A .
C23A C 0.5327(8) 0.0361(6) 0.6500(6) 0.061(4) Uani 1 1 d . . .
H23A H 0.5424 -0.0020 0.6141 0.073 Uiso 1 1 calc R A .
H23B H 0.4920 0.0223 0.6699 0.073 Uiso 1 1 calc R . .
C23B C 0.5996(10) 0.0592(8) 0.7027(9) 0.123(8) Uani 1 1 d . A .
H23C H 0.6405 0.0708 0.6826 0.184 Uiso 1 1 calc R . .
H23D H 0.6102 0.0237 0.7209 0.184 Uiso 1 1 calc R . .
H23E H 0.5903 0.0975 0.7378 0.184 Uiso 1 1 calc R . .
C24 C 0.5381(7) 0.0996(6) 0.5640(6) 0.048(3) Uani 1 1 d . A .
C25 C 0.5786(7) 0.0562(6) 0.5242(6) 0.052(4) Uani 1 1 d . . .
H25 H 0.5904 0.0194 0.5374 0.062 Uiso 1 1 calc R A .
C26 C 0.6031(7) 0.0613(6) 0.4678(6) 0.047(3) Uani 1 1 d . A .
C27 C 0.6486(8) 0.0159(6) 0.4293(6) 0.056(4) Uani 1 1 d . . .
C27A C 0.6767(9) -0.0409(6) 0.4473(7) 0.078(5) Uani 1 1 d . A .
H27A H 0.6940 -0.0704 0.4093 0.118 Uiso 1 1 calc R . .
H27B H 0.6384 -0.0646 0.4611 0.118 Uiso 1 1 calc R . .
H27C H 0.7160 -0.0246 0.4834 0.118 Uiso 1 1 calc R . .
C28 C 0.6581(8) 0.0365(6) 0.3762(7) 0.061(4) Uani 1 1 d . A .
C28A C 0.7014(10) 0.0065(8) 0.3211(9) 0.087(5) Uani 1 1 d . . .
H28A H 0.7017 -0.0409 0.3147 0.104 Uiso 1 1 calc R A .
H28B H 0.6792 0.0121 0.2797 0.104 Uiso 1 1 calc R . .
C28B C 0.7770(13) 0.0392(10) 0.3375(10) 0.140(8) Uani 1 1 d . A .
H28C H 0.7780 0.0825 0.3313 0.210 Uiso 1 1 calc R . .
H28D H 0.8074 0.0125 0.3086 0.210 Uiso 1 1 calc R . .
H28E H 0.7946 0.0439 0.3832 0.210 Uiso 1 1 calc R . .
C29 C 0.6217(8) 0.0936(6) 0.3830(6) 0.054(4) Uani 1 1 d . A .
C30 C 0.6200(8) 0.1306(7) 0.3397(6) 0.068(4) Uani 1 1 d . . .
H30 H 0.6438 0.1156 0.3023 0.081 Uiso 1 1 calc R A .
N7 N 0.5502(7) 0.2180(5) 0.3967(5) 0.065(3) Uani 1 1 d U . .
C31 C 0.5865(9) 0.1875(7) 0.3464(7) 0.071(3) Uani 1 1 d U A .
C32 C 0.5894(10) 0.2263(8) 0.3011(7) 0.085(3) Uani 1 1 d U . .
C32A C 0.6330(11) 0.2150(9) 0.2447(8) 0.113(4) Uani 1 1 d U A .
H32A H 0.6488 0.2572 0.2383 0.136 Uiso 1 1 calc R . .
H32B H 0.6757 0.1936 0.2538 0.136 Uiso 1 1 calc R . .
C32B C 0.5879(12) 0.1733(10) 0.1867(9) 0.131(5) Uani 1 1 d U . .
H32C H 0.6135 0.1677 0.1485 0.196 Uiso 1 1 calc R A .
H32D H 0.5442 0.1935 0.1800 0.196 Uiso 1 1 calc R . .
H32E H 0.5756 0.1305 0.1923 0.196 Uiso 1 1 calc R . .
C33 C 0.5520(10) 0.2789(7) 0.3263(7) 0.084(3) Uani 1 1 d U A .
C33A C 0.5357(10) 0.3334(7) 0.2979(7) 0.088(3) Uani 1 1 d U . .
H33A H 0.5711 0.3714 0.3185 0.132 Uiso 1 1 calc R A .
H33B H 0.4880 0.3457 0.3062 0.132 Uiso 1 1 calc R . .
H33C H 0.5375 0.3184 0.2505 0.132 Uiso 1 1 calc R . .
C34 C 0.5276(9) 0.2720(7) 0.3855(6) 0.070(3) Uani 1 1 d U A .
C35 C 0.4898(8) 0.3137(6) 0.4258(6) 0.065(5) Uani 1 1 d . . .
H35 H 0.4755 0.3491 0.4115 0.077 Uiso 1 1 calc R A .
C36 C 0.4688(8) 0.3120(6) 0.4856(6) 0.057(4) Uani 1 1 d . A .
C37 C 0.4309(8) 0.3619(6) 0.5259(6) 0.060(4) Uani 1 1 d . . .
C37A C 0.4133(8) 0.4242(6) 0.5130(6) 0.066(4) Uani 1 1 d . A .
H37A H 0.4534 0.4412 0.4946 0.079 Uiso 1 1 calc R . .
H37B H 0.4083 0.4572 0.5551 0.079 Uiso 1 1 calc R . .
C37B C 0.3454(9) 0.4152(7) 0.4662(7) 0.082(5) Uani 1 1 d . . .
H37C H 0.3506 0.3837 0.4240 0.123 Uiso 1 1 calc R A .
H37D H 0.3362 0.4573 0.4599 0.123 Uiso 1 1 calc R . .
H37E H 0.3054 0.3990 0.4845 0.123 Uiso 1 1 calc R . .
C38 C 0.4157(8) 0.3414(6) 0.5780(6) 0.056(4) Uani 1 1 d . A .
C38A C 0.3763(8) 0.3779(6) 0.6331(6) 0.069(5) Uani 1 1 d . . .
H38A H 0.3689 0.4212 0.6292 0.104 Uiso 1 1 calc R A .
H38B H 0.4046 0.3828 0.6753 0.104 Uiso 1 1 calc R . .
H38C H 0.3300 0.3532 0.6303 0.104 Uiso 1 1 calc R . .
C39 C 0.4456(7) 0.2777(5) 0.5687(6) 0.046(3) Uani 1 1 d . A .
C40 C 0.4419(8) 0.2370(5) 0.6102(5) 0.048(4) Uani 1 1 d . . .
Ga2 Ga 0.80313(9) 0.66656(6) 0.73907(7) 0.0479(4) Uani 1 1 d . . .
Ru2 Ru 1.03175(6) 0.80454(5) 0.97739(5) 0.0481(3) Uani 1 1 d . B .
C4AL C 0.8481(11) 0.7975(7) 0.8122(9) 0.123(8) Uani 1 1 d . . .
H4A1 H 0.8201 0.8041 0.7743 0.184 Uiso 1 1 calc R D .
H4A2 H 0.8914 0.8286 0.8255 0.184 Uiso 1 1 calc R . .
H4A3 H 0.8195 0.8048 0.8486 0.184 Uiso 1 1 calc R . .
O4AL O 0.8670(5) 0.7339(4) 0.7957(4) 0.058(3) Uani 1 1 d . D .
C5AL C 1.0716(8) 0.8577(6) 1.0566(6) 0.051(4) Uani 1 1 d . . .
O5AL O 1.0959(6) 0.8905(4) 1.1086(4) 0.069(3) Uani 1 1 d . . .
C7AL C 1.022(3) 0.699(2) 0.832(3) 0.12(3) Uiso 0.42(5) 1 d P B 1
H7A4 H 0.9895 0.6703 0.7942 0.180 Uiso 0.42 1 calc P B 1
H7A5 H 1.0534 0.6727 0.8500 0.180 Uiso 0.42 1 calc P B 1
H7A6 H 1.0515 0.7300 0.8169 0.180 Uiso 0.42 1 calc P B 1
C6AL C 0.989(2) 0.668(2) 0.866(2) 0.14(2) Uiso 0.58(5) 1 d P B 2
H6A1 H 0.9618 0.6454 0.8227 0.210 Uiso 0.58 1 calc P B 2
H6A2 H 0.9726 0.6502 0.8987 0.210 Uiso 0.58 1 calc P B 2
H6A3 H 1.0400 0.6627 0.8634 0.210 Uiso 0.58 1 calc P B 2
O6AL O 0.9803(5) 0.7360(4) 0.8827(4) 0.062(3) Uani 1 1 d . . .
N9 N 0.7091(6) 0.7076(5) 0.7508(5) 0.047(3) Uani 1 1 d . D .
N12 N 0.7730(6) 0.6133(4) 0.7986(5) 0.044(3) Uani 1 1 d . D .
C41 C 0.6778(7) 0.7207(6) 0.8089(6) 0.046(3) Uani 1 1 d . . .
C42 C 0.6358(8) 0.7732(6) 0.8128(7) 0.061(4) Uani 1 1 d . D .
C42A C 0.5998(10) 0.8107(7) 0.8701(7) 0.090(6) Uani 1 1 d . . .
H42A H 0.5921 0.8541 0.8664 0.136 Uiso 1 1 calc R D .
H42B H 0.6304 0.8156 0.9112 0.136 Uiso 1 1 calc R . .
H42C H 0.5538 0.7867 0.8697 0.136 Uiso 1 1 calc R . .
C43 C 0.6373(9) 0.7889(7) 0.7567(7) 0.075(5) Uani 1 1 d . . .
C43A C 0.5995(10) 0.8410(7) 0.7369(7) 0.085(5) Uani 1 1 d . D .
H43A H 0.5836 0.8258 0.6891 0.102 Uiso 1 1 calc R . .
H43B H 0.5568 0.8496 0.7598 0.102 Uiso 1 1 calc R . .
C43B C 0.6502(10) 0.9035(8) 0.7548(9) 0.107(7) Uani 1 1 d . . .
H43C H 0.6549 0.9252 0.8022 0.161 Uiso 1 1 calc R D .
H43D H 0.6314 0.9328 0.7316 0.161 Uiso 1 1 calc R . .
H43E H 0.6972 0.8927 0.7423 0.161 Uiso 1 1 calc R . .
C44 C 0.6843(8) 0.7493(6) 0.7204(6) 0.055(4) Uani 1 1 d . D .
C45 C 0.7027(9) 0.7548(6) 0.6605(7) 0.069(5) Uani 1 1 d . . .
H45 H 0.6749 0.7794 0.6393 0.082 Uiso 1 1 calc R D .
N10 N 0.8018(6) 0.6869(5) 0.6515(5) 0.060(3) Uani 1 1 d U D .
C46 C 0.7590(8) 0.7263(7) 0.6303(6) 0.063(3) Uani 1 1 d U D .
C47 C 0.7806(9) 0.7368(7) 0.5705(7) 0.074(3) Uani 1 1 d U . .
C47A C 0.7426(8) 0.7766(7) 0.5339(7) 0.077(3) Uani 1 1 d U D .
H47A H 0.7475 0.8224 0.5613 0.116 Uiso 1 1 calc R . .
H47B H 0.6919 0.7599 0.5228 0.116 Uiso 1 1 calc R . .
H47C H 0.7636 0.7734 0.4935 0.116 Uiso 1 1 calc R . .
C48 C 0.8395(9) 0.7048(8) 0.5595(7) 0.077(3) Uani 1 1 d U D .
C48A C 0.8835(10) 0.6992(8) 0.5041(7) 0.095(4) Uani 1 1 d U . .
H48A H 0.9339 0.6960 0.5192 0.114 Uiso 1 1 calc R D .
H48B H 0.8817 0.7387 0.4898 0.114 Uiso 1 1 calc R . .
C48B C 0.8540(10) 0.6383(9) 0.4468(8) 0.105(4) Uani 1 1 d U D .
H48C H 0.8620 0.6460 0.4054 0.157 Uiso 1 1 calc R . .
H48D H 0.8027 0.6290 0.4472 0.157 Uiso 1 1 calc R . .
H48E H 0.8784 0.6008 0.4511 0.157 Uiso 1 1 calc R . .
C49 C 0.8531(9) 0.6744(7) 0.6106(7) 0.069(3) Uani 1 1 d U . .
C50 C 0.9084(9) 0.6374(7) 0.6150(7) 0.080(5) Uani 1 1 d D D .
H50 H 0.9470 0.6394 0.5906 0.096 Uiso 1 1 calc R C 1
N11 N 0.8726(16) 0.6036(14) 0.7079(14) 0.035(8) Uiso 0.47(3) 1 d PDU D 1
C51 C 0.9085(11) 0.5978(9) 0.6543(10) 0.080(13) Uiso 0.47(3) 1 d PDU D 1
C52 C 0.9526(13) 0.5448(11) 0.6465(11) 0.062(8) Uiso 0.47(3) 1 d PDU D 1
C52A C 1.0004(18) 0.5245(16) 0.5941(14) 0.086(11) Uiso 0.47(3) 1 d PDU D 1
H52A H 0.9966 0.4762 0.5761 0.103 Uiso 0.47 1 calc P D 1
H52B H 0.9866 0.5425 0.5579 0.103 Uiso 0.47 1 calc P D 1
C52B C 1.0742(18) 0.551(3) 0.625(3) 0.17(2) Uiso 0.47(3) 1 d PDU D 1
H52C H 1.1035 0.5551 0.5915 0.256 Uiso 0.47 1 calc P D 1
H52D H 1.0942 0.5209 0.6470 0.256 Uiso 0.47 1 calc P D 1
H52E H 1.0738 0.5938 0.6574 0.256 Uiso 0.47 1 calc P D 1
C53 C 0.9404(17) 0.5156(13) 0.6923(14) 0.060(9) Uiso 0.47(3) 1 d PDU D 1
C53A C 0.9744(18) 0.4605(14) 0.7074(15) 0.060(9) Uiso 0.47(3) 1 d PDU D 1
H53A H 0.9618 0.4570 0.7492 0.089 Uiso 0.47 1 calc P D 1
H53B H 1.0264 0.4687 0.7103 0.089 Uiso 0.47 1 calc P D 1
H53C H 0.9574 0.4196 0.6725 0.089 Uiso 0.47 1 calc P D 1
C54 C 0.888(2) 0.5508(17) 0.7292(18) 0.061(13) Uiso 0.47(3) 1 d PDU D 1
N11' N 0.8685(15) 0.5928(16) 0.6984(16) 0.062(10) Uiso 0.53(3) 1 d PDU D 2
C51' C 0.9183(12) 0.5996(7) 0.6580(9) 0.061(10) Uiso 0.53(3) 1 d PDU D 2
C52' C 0.9781(13) 0.5637(10) 0.6666(11) 0.063(7) Uiso 0.53(3) 1 d PDU D 2
C52C C 1.0394(16) 0.5594(16) 0.6274(15) 0.087(10) Uiso 0.53(3) 1 d PDU D 2
H52F H 1.0560 0.5153 0.6175 0.104 Uiso 0.53 1 calc P D 2
H52G H 1.0251 0.5682 0.5855 0.104 Uiso 0.53 1 calc P D 2
C52D C 1.0972(18) 0.610(2) 0.669(2) 0.165(19) Uiso 0.53(3) 1 d PDU D 2
H52H H 1.1382 0.6109 0.6449 0.248 Uiso 0.53 1 calc P D 2
H52I H 1.1120 0.6001 0.7094 0.248 Uiso 0.53 1 calc P D 2
H52J H 1.0793 0.6534 0.6799 0.248 Uiso 0.53 1 calc P D 2
C53' C 0.9642(14) 0.5330(12) 0.7108(12) 0.052(7) Uiso 0.53(3) 1 d PDU D 2
C53C C 1.0062(16) 0.4866(13) 0.7354(14) 0.063(8) Uiso 0.53(3) 1 d PDU D 2
H53D H 0.9865 0.4797 0.7734 0.094 Uiso 0.53 1 calc P D 2
H53E H 1.0562 0.5052 0.7483 0.094 Uiso 0.53 1 calc P D 2
H53F H 1.0032 0.4447 0.7006 0.094 Uiso 0.53 1 calc P D 2
C54' C 0.8964(15) 0.5523(15) 0.7319(15) 0.048(10) Uiso 0.53(3) 1 d PDU D 2
C55 C 0.8596(8) 0.5337(5) 0.7770(6) 0.053(4) Uani 1 1 d D . .
H55 H 0.8788 0.4994 0.7902 0.064 Uiso 1 1 calc R D 1
C56 C 0.8051(7) 0.5620(6) 0.8082(5) 0.043(3) Uani 1 1 d . D .
C57 C 0.7766(7) 0.5411(6) 0.8588(6) 0.048(4) Uani 1 1 d . . .
C57A C 0.8003(8) 0.4872(5) 0.8826(6) 0.054(4) Uani 1 1 d . D .
H57A H 0.8157 0.4530 0.8461 0.065 Uiso 1 1 calc R . .
H57B H 0.7601 0.4673 0.8985 0.065 Uiso 1 1 calc R . .
C57B C 0.8614(8) 0.5126(6) 0.9374(6) 0.067(4) Uani 1 1 d . . .
H57C H 0.9006 0.5335 0.9220 0.101 Uiso 1 1 calc R D .
H57D H 0.8779 0.4761 0.9513 0.101 Uiso 1 1 calc R . .
H57E H 0.8453 0.5446 0.9745 0.101 Uiso 1 1 calc R . .
C58 C 0.7270(8) 0.5820(6) 0.8804(6) 0.052(4) Uani 1 1 d . D .
C58A C 0.6829(8) 0.5786(6) 0.9354(6) 0.068(5) Uani 1 1 d . . .
H58A H 0.6832 0.5351 0.9411 0.101 Uiso 1 1 calc R D .
H58B H 0.6337 0.5865 0.9238 0.101 Uiso 1 1 calc R . .
H58C H 0.7038 0.6119 0.9764 0.101 Uiso 1 1 calc R . .
C59 C 0.7240(7) 0.6288(6) 0.8434(6) 0.050(4) Uani 1 1 d . . .
C60 C 0.6812(7) 0.6812(6) 0.8498(6) 0.042(3) Uani 1 1 d . D .
C60A C 0.6302(9) 0.6886(6) 0.8964(7) 0.050(4) Uani 1 1 d . . .
C60B C 0.5606(10) 0.6678(7) 0.8767(7) 0.061(4) Uani 1 1 d . D .
H60B H 0.5464 0.6445 0.8317 0.074 Uiso 1 1 calc R . .
C60C C 0.5079(9) 0.6784(9) 0.9180(9) 0.079(5) Uani 1 1 d . . .
H60C H 0.4598 0.6615 0.9007 0.095 Uiso 1 1 calc R D .
C60D C 0.5240(10) 0.7120(9) 0.9819(10) 0.083(5) Uani 1 1 d . D .
H60D H 0.4872 0.7205 1.0091 0.099 Uiso 1 1 calc R . .
C60E C 0.5965(10) 0.7350(8) 1.0086(9) 0.074(5) Uani 1 1 d . . .
C60F C 0.6167(10) 0.7700(8) 1.0750(8) 0.072(5) Uani 1 1 d . D .
H60F H 0.5808 0.7781 1.1032 0.087 Uiso 1 1 calc R . .
C60G C 0.6871(10) 0.7932(7) 1.1011(7) 0.056(4) Uani 1 1 d . . .
C60H C 0.7077(11) 0.8313(7) 1.1690(8) 0.076(5) Uani 1 1 d . D .
H60H H 0.6717 0.8403 1.1971 0.091 Uiso 1 1 calc R . .
C60I C 0.7759(11) 0.8546(8) 1.1940(7) 0.073(5) Uani 1 1 d . . .
H60I H 0.7881 0.8785 1.2391 0.088 Uiso 1 1 calc R D .
C60J C 0.8289(10) 0.8428(6) 1.1517(7) 0.070(5) Uani 1 1 d . D .
H60J H 0.8769 0.8599 1.1691 0.084 Uiso 1 1 calc R . .
C60K C 0.8138(9) 0.8074(6) 1.0860(6) 0.051(4) Uani 1 1 d . . .
C60L C 0.7416(9) 0.7823(6) 1.0602(6) 0.048(4) Uani 1 1 d . D .
C60M C 0.7224(8) 0.7489(6) 0.9925(7) 0.052(4) Uani 1 1 d . . .
H60M H 0.7582 0.7429 0.9641 0.063 Uiso 1 1 calc R D .
C60N C 0.6525(8) 0.7250(6) 0.9672(7) 0.049(4) Uani 1 1 d . D .
N13 N 0.9431(6) 0.8544(4) 0.9815(5) 0.049(3) Uani 1 1 d D . .
C61 C 0.8848(7) 0.8488(6) 1.0145(6) 0.051(4) Uani 1 1 d D B .
C62 C 0.8399(7) 0.9002(5) 1.0107(6) 0.053(4) Uani 1 1 d D . .
C62A C 0.7697(8) 0.9142(7) 1.0359(7) 0.078(5) Uani 1 1 d D B .
H62A H 0.7527 0.9518 1.0244 0.118 Uiso 1 1 calc R . .
H62B H 0.7760 0.9240 1.0837 0.118 Uiso 1 1 calc R . .
H62C H 0.7346 0.8758 1.0161 0.118 Uiso 1 1 calc R . .
C63 C 0.8710(7) 0.9359(5) 0.9763(6) 0.050(4) Uani 1 1 d D B .
C63A C 0.8436(8) 0.9905(6) 0.9555(6) 0.064(4) Uani 1 1 d D . .
H63A H 0.8841 1.0199 0.9513 0.077 Uiso 1 1 calc R B .
H63B H 0.8162 1.0163 0.9891 0.077 Uiso 1 1 calc R . .
C63B C 0.7970(10) 0.9644(7) 0.8920(8) 0.106(7) Uani 1 1 d D B .
H63C H 0.8236 0.9374 0.8593 0.160 Uiso 1 1 calc R . .
H63D H 0.7813 1.0008 0.8775 0.160 Uiso 1 1 calc R . .
H63E H 0.7552 0.9377 0.8970 0.160 Uiso 1 1 calc R . .
C64 C 0.9356(7) 0.9079(6) 0.9597(6) 0.052(4) Uani 1 1 d D B .
C65 C 0.9831(8) 0.9308(6) 0.9253(6) 0.054(4) Uani 1 1 d . . .
H65 H 0.9706 0.9678 0.9128 0.064 Uiso 1 1 calc . . .
N14 N 1.0765(6) 0.8582(5) 0.9232(5) 0.056(3) Uani 1 1 d DU . .
C66 C 1.0460(7) 0.9078(5) 0.9063(5) 0.056(3) Uani 1 1 d DU B .
C67 C 1.0942(7) 0.9339(6) 0.8691(6) 0.072(3) Uani 1 1 d DU . .
C67A C 1.0774(8) 0.9876(7) 0.8398(7) 0.077(3) Uani 1 1 d DU B .
H67A H 1.0321 1.0034 0.8523 0.115 Uiso 1 1 calc . . .
H67B H 1.0735 0.9704 0.7919 0.115 Uiso 1 1 calc . . .
H67C H 1.1156 1.0238 0.8560 0.115 Uiso 1 1 calc . . .
C68 C 1.1512(8) 0.8991(7) 0.8636(7) 0.080(3) Uani 1 1 d DU B .
C68A C 1.2175(10) 0.9100(9) 0.8334(9) 0.117(4) Uani 1 1 d DU . .
H68A H 1.2258 0.9559 0.8334 0.140 Uiso 1 1 calc . . .
H68B H 1.2601 0.8988 0.8568 0.140 Uiso 1 1 calc . . .
C68B C 1.2007(12) 0.8664(10) 0.7686(10) 0.135(5) Uani 1 1 d DU B .
H68C H 1.2395 0.8712 0.7432 0.202 Uiso 1 1 calc . . .
H68D H 1.1563 0.8765 0.7479 0.202 Uiso 1 1 calc . . .
H68E H 1.1947 0.8213 0.7701 0.202 Uiso 1 1 calc . . .
C69 C 1.1405(8) 0.8520(6) 0.8983(7) 0.065(3) Uani 1 1 d DU B .
C70 C 1.1843(8) 0.8058(7) 0.9046(7) 0.061(4) Uani 1 1 d . . .
H70 H 1.2268 0.8060 0.8848 0.073 Uiso 1 1 calc . . .
N15 N 1.1160(6) 0.7491(5) 0.9648(5) 0.059(3) Uani 1 1 d DU . .
C71 C 1.1750(7) 0.7583(6) 0.9362(6) 0.063(3) Uani 1 1 d DU B .
C72 C 1.2236(7) 0.7098(6) 0.9413(6) 0.072(3) Uani 1 1 d DU . .
C72A C 1.2964(8) 0.7079(8) 0.9167(8) 0.094(4) Uani 1 1 d DU B .
H72A H 1.3189 0.7529 0.9243 0.112 Uiso 1 1 calc . . .
H72B H 1.3283 0.6854 0.9402 0.112 Uiso 1 1 calc . . .
C72B C 1.2846(10) 0.6725(9) 0.8470(9) 0.107(4) Uani 1 1 d DU . .
H72C H 1.3306 0.6694 0.8298 0.161 Uiso 1 1 calc . . .
H72D H 1.2541 0.6959 0.8242 0.161 Uiso 1 1 calc . . .
H72E H 1.2613 0.6285 0.8400 0.161 Uiso 1 1 calc . . .
C73 C 1.1935(7) 0.6724(6) 0.9731(7) 0.071(3) Uani 1 1 d DU B .
C73A C 1.2212(8) 0.6157(7) 0.9913(7) 0.077(3) Uani 1 1 d DU . .
H73A H 1.1872 0.5991 1.0154 0.116 Uiso 1 1 calc . . .
H73B H 1.2674 0.6301 1.0191 0.116 Uiso 1 1 calc . . .
H73C H 1.2271 0.5809 0.9515 0.116 Uiso 1 1 calc . . .
C74 C 1.1246(7) 0.6968(6) 0.9876(6) 0.059(3) Uani 1 1 d DU B .
C75 C 1.0743(8) 0.6709(6) 1.0185(7) 0.061(4) Uani 1 1 d . . .
H75 H 1.0865 0.6339 1.0310 0.073 Uiso 1 1 calc . . .
N16 N 0.9807(6) 0.7440(4) 1.0210(5) 0.056(3) Uani 1 1 d D . .
C76 C 1.0087(7) 0.6920(6) 1.0335(6) 0.054(4) Uani 1 1 d D B .
C77 C 0.9595(7) 0.6604(6) 1.0652(6) 0.054(4) Uani 1 1 d D . .
C77A C 0.9745(8) 0.5988(6) 1.0831(7) 0.064(4) Uani 1 1 d D B .
H77A H 0.9284 0.5759 1.0860 0.077 Uiso 1 1 calc R . .
H77B H 0.9961 0.5695 1.0471 0.077 Uiso 1 1 calc R . .
C77B C 1.0216(9) 0.6096(7) 1.1446(7) 0.078(5) Uani 1 1 d D . .
H77C H 1.0712 0.6184 1.1378 0.117 Uiso 1 1 calc R B .
H77D H 1.0167 0.5704 1.1587 0.117 Uiso 1 1 calc R . .
H77E H 1.0084 0.6471 1.1784 0.117 Uiso 1 1 calc R . .
C78 C 0.9035(7) 0.6962(6) 1.0731(7) 0.060(4) Uani 1 1 d D B .
C78A C 0.8400(8) 0.6802(6) 1.1035(7) 0.072(5) Uani 1 1 d D . .
H78A H 0.8443 0.6388 1.1131 0.108 Uiso 1 1 calc R B .
H78B H 0.7965 0.6761 1.0731 0.108 Uiso 1 1 calc R . .
H78C H 0.8378 0.7153 1.1442 0.108 Uiso 1 1 calc R . .
C79 C 0.9163(8) 0.7501(5) 1.0456(6) 0.053(4) Uani 1 1 d D B .
C80 C 0.8750(8) 0.8005(5) 1.0461(6) 0.049(4) Uani 1 1 d . B .
C81 C 0.5097(12) 0.0856(10) 0.9753(9) 0.163(5) Uiso 0.77(2) 1 d PGD E 1
H81 H 0.5190 0.1083 1.0210 0.196 Uiso 0.77 1 calc P E 1
C82 C 0.4438(12) 0.0862(12) 0.9406(13) 0.163(5) Uiso 0.77(2) 1 d PGD E 1
H82 H 0.4081 0.1094 0.9624 0.196 Uiso 0.77 1 calc P E 1
C83 C 0.4302(12) 0.0530(13) 0.8739(13) 0.163(5) Uiso 0.77(2) 1 d PGD E 1
H83 H 0.3852 0.0534 0.8501 0.196 Uiso 0.77 1 calc P E 1
C84 C 0.4824(15) 0.0190(13) 0.8419(10) 0.163(5) Uiso 0.77(2) 1 d PGD E 1
H84 H 0.4731 -0.0037 0.7963 0.196 Uiso 0.77 1 calc P E 1
C85 C 0.5483(13) 0.0184(11) 0.8766(10) 0.163(5) Uiso 0.77(2) 1 d PGD E 1
H85 H 0.5840 -0.0048 0.8548 0.196 Uiso 0.77 1 calc P E 1
C86 C 0.5619(10) 0.0517(8) 0.9434(9) 0.163(5) Uiso 0.77(2) 1 d PGD E 1
C87 C 0.6221(12) 0.0571(12) 0.9883(12) 0.163(5) Uiso 0.77(2) 1 d PGD E 1
H87A H 0.6137 0.0842 1.0318 0.245 Uiso 0.77 1 calc P E 1
H87B H 0.6632 0.0776 0.9748 0.245 Uiso 0.77 1 calc P E 1
H87C H 0.6317 0.0135 0.9900 0.245 Uiso 0.77 1 calc P E 1
C81' C 0.419(5) 0.048(6) 0.896(6) 0.163(5) Uiso 0.17(2) 1 d PG F 2
H81' H 0.3685 0.0478 0.8917 0.196 Uiso 0.17 1 calc P F 2
C82' C 0.461(9) 0.031(7) 0.844(4) 0.163(5) Uiso 0.17(2) 1 d PG F 2
H82' H 0.4433 0.0171 0.7983 0.196 Uiso 0.17 1 calc P F 2
C83' C 0.533(7) 0.037(7) 0.871(7) 0.163(5) Uiso 0.17(2) 1 d PG F 2
H83' H 0.5729 0.0286 0.8474 0.196 Uiso 0.17 1 calc P F 2
C84' C 0.536(5) 0.058(6) 0.940(7) 0.163(5) Uiso 0.17(2) 1 d PG F 2
H84' H 0.5784 0.0663 0.9712 0.196 Uiso 0.17 1 calc P F 2
O85' O 0.466(6) 0.065(4) 0.956(4) 0.163(5) Uiso 0.17(2) 1 d PG F 2
C88 C 1.261(2) 0.4713(17) 0.8796(16) 0.163(5) Uiso 0.439(16) 1 d PGD G 1
H88 H 1.2367 0.4597 0.9114 0.196 Uiso 0.44 1 calc P G 1
C89 C 1.332(2) 0.4985(17) 0.8959(15) 0.163(5) Uiso 0.439(16) 1 d PGD G 1
H89 H 1.3558 0.5056 0.9389 0.196 Uiso 0.44 1 calc P G 1
C90 C 1.3681(16) 0.5154(18) 0.849(2) 0.163(5) Uiso 0.439(16) 1 d PGD G 1
H90 H 1.4164 0.5340 0.8606 0.196 Uiso 0.44 1 calc P G 1
C91 C 1.3333(17) 0.5051(18) 0.7866(17) 0.163(5) Uiso 0.439(16) 1 d PGD G 1
H91 H 1.3580 0.5167 0.7548 0.196 Uiso 0.44 1 calc P G 1
C92 C 1.2626(17) 0.4779(16) 0.7703(14) 0.163(5) Uiso 0.439(16) 1 d PGD G 1
C93 C 1.2266(16) 0.4610(16) 0.8168(18) 0.163(5) Uiso 0.439(16) 1 d PGD G 1
H93 H 1.1782 0.4424 0.8056 0.196 Uiso 0.44 1 calc P G 1
C94 C 1.221(2) 0.471(2) 0.7025(16) 0.163(5) Uiso 0.439(16) 1 d PD G 1
H94A H 1.1733 0.4497 0.6988 0.245 Uiso 0.44 1 calc P G 1
H94B H 1.2467 0.4455 0.6680 0.245 Uiso 0.44 1 calc P G 1
H94C H 1.2182 0.5150 0.6978 0.245 Uiso 0.44 1 calc P G 1
C88' C 1.2821(12) 0.4889(13) 0.8412(13) 0.163(5) Uiso 0.361(18) 1 d PG H 2
H88' H 1.2654 0.4765 0.8763 0.196 Uiso 0.36 1 calc P H 2
C90' C 1.3517(12) 0.5177(13) 0.8409(14) 0.163(5) Uiso 0.361(18) 1 d PG H 2
H90' H 1.3899 0.5281 0.8759 0.196 Uiso 0.36 1 calc P H 2
C91' C 1.3544(11) 0.5284(13) 0.7793(14) 0.163(5) Uiso 0.361(18) 1 d PG H 2
H91' H 1.3946 0.5472 0.7658 0.196 Uiso 0.36 1 calc P H 2
C92' C 1.2863(10) 0.5062(12) 0.7415(13) 0.163(5) Uiso 0.361(18) 1 d PG H 2
H92' H 1.2730 0.5074 0.6982 0.196 Uiso 0.36 1 calc P H 2
O93' O 1.2417(11) 0.4817(12) 0.7797(12) 0.163(5) Uiso 0.361(18) 1 d PG H 2
O101 O 1.0178(12) 0.7934(11) 0.7303(10) 0.363(18) Uiso 0.48(4) 1 d PG H 2
O102 O 1.1306(14) 0.0917(12) 0.5701(18) 0.363(18) Uiso 0.52(5) 1 d PG . 2
O103 O 0.8729(14) 0.9149(13) 0.6871(13) 0.363(18) Uiso 0.70(4) 1 d PG H 2
O104 O 0.1267(13) 0.1144(19) 0.532(3) 0.363(18) Uiso 0.46(5) 1 d PG . 2
O105 O 0.8290(15) 0.9874(13) 0.6837(15) 0.363(18) Uiso 0.60(4) 1 d PG H 2
O106 O 0.7903(13) 0.1838(12) 0.5085(16) 0.363(18) Uiso 0.41(4) 1 d PG H 2
O107 O 0.7960(13) 0.1408(11) 0.5204(18) 0.363(18) Uiso 0.38(4) 1 d PG H 2
O108 O 1.0503(11) 0.7546(11) 0.7516(10) 0.363(18) Uiso 0.29(4) 1 d PG H 2

loop_
_atom_site_aniso_label
_atom_site_aniso_U_11
_atom_site_aniso_U_22
_atom_site_aniso_U_33
_atom_site_aniso_U_23
_atom_site_aniso_U_13
_atom_site_aniso_U_12
Ga1 0.0511(12) 0.0517(8) 0.0471(8) 0.0163(7) 0.0076(8) 0.0033(8)
Ru1 0.0559(10) 0.0467(6) 0.0431(6) 0.0119(5) 0.0048(6) 0.0082(6)
C1AL 0.138(18) 0.060(9) 0.077(10) 0.027(8) -0.031(12) -0.018(11)
O1AL 0.078(8) 0.040(4) 0.049(5) 0.010(4) 0.001(5) 0.005(5)
C2AL 0.043(12) 0.060(9) 0.049(8) 0.008(7) 0.013(9) 0.012(9)
O2AL 0.052(8) 0.070(7) 0.078(7) 0.019(6) 0.002(7) 0.005(6)
O3AL 0.056(7) 0.064(6) 0.063(6) 0.020(5) 0.012(6) -0.018(5)
N4 0.039(8) 0.047(6) 0.039(5) 0.011(5) 0.007(6) 0.001(6)
N5 0.053(9) 0.043(5) 0.053(6) 0.019(5) -0.003(6) 0.013(6)
N6 0.060(9) 0.051(6) 0.045(6) 0.002(5) 0.013(7) 0.013(6)
N8 0.078(10) 0.043(5) 0.044(6) 0.014(5) 0.019(7) 0.015(6)
N1 0.039(8) 0.049(6) 0.048(6) 0.009(5) -0.001(6) 0.005(6)
C4 0.046(11) 0.070(9) 0.050(8) 0.016(7) -0.012(8) 0.026(9)
C3 0.050(11) 0.064(8) 0.047(8) 0.019(7) 0.010(8) 0.011(8)
C3A 0.054(11) 0.066(9) 0.065(9) 0.031(8) 0.008(8) 0.011(8)
C3B 0.085(15) 0.081(11) 0.103(12) 0.047(10) -0.010(11) -0.001(11)
C2 0.082(13) 0.053(7) 0.045(7) 0.013(6) 0.024(9) 0.016(9)
C2A 0.062(12) 0.071(9) 0.088(10) 0.047(8) 0.042(10) 0.007(9)
C1 0.057(12) 0.056(8) 0.049(8) 0.015(6) 0.002(8) 0.020(8)
C5 0.049(11) 0.070(9) 0.055(8) 0.022(7) 0.001(8) 0.016(9)
N2 0.048(7) 0.084(6) 0.071(6) 0.038(5) 0.018(5) 0.024(6)
C6 0.047(7) 0.094(7) 0.069(6) 0.035(6) 0.012(6) 0.018(6)
C7 0.054(7) 0.108(6) 0.080(6) 0.039(5) 0.012(6) 0.024(6)
C7A 0.055(7) 0.110(7) 0.080(7) 0.039(6) 0.012(6) 0.025(6)
C8 0.058(7) 0.120(7) 0.096(7) 0.047(6) 0.022(6) 0.028(6)
C8A 0.078(10) 0.150(10) 0.134(9) 0.054(8) 0.020(8) 0.028(8)
C8B 0.082(10) 0.164(11) 0.144(10) 0.051(9) 0.020(9) 0.029(8)
C9 0.050(8) 0.097(7) 0.084(7) 0.043(6) 0.022(6) 0.028(6)
C10 0.082(15) 0.143(15) 0.113(13) 0.084(13) 0.056(12) 0.057(13)
N3 0.065(8) 0.109(7) 0.101(7) 0.069(6) 0.043(6) 0.034(6)
C11 0.080(8) 0.122(8) 0.114(8) 0.081(7) 0.049(7) 0.035(7)
C12 0.101(8) 0.146(8) 0.127(8) 0.089(7) 0.071(7) 0.037(7)
C12A 0.139(10) 0.176(11) 0.158(11) 0.088(9) 0.070(9) 0.037(10)
C12B 0.148(11) 0.185(12) 0.166(11) 0.084(9) 0.068(10) 0.036(10)
C13 0.087(8) 0.136(7) 0.128(7) 0.090(6) 0.060(7) 0.042(6)
C13A 0.090(8) 0.138(8) 0.132(8) 0.093(7) 0.063(7) 0.043(7)
C14 0.070(8) 0.114(8) 0.111(8) 0.076(6) 0.044(7) 0.038(7)
C15 0.066(12) 0.065(9) 0.063(9) 0.035(8) -0.004(9) -0.007(9)
C16 0.072(13) 0.050(7) 0.049(8) 0.015(7) -0.016(9) -0.019(9)
C17 0.055(11) 0.054(7) 0.040(7) 0.017(6) -0.007(8) 0.017(8)
C17A 0.054(12) 0.071(9) 0.071(10) 0.027(8) -0.004(9) 0.003(9)
C17B 0.090(15) 0.062(9) 0.090(11) 0.033(9) 0.016(11) 0.018(10)
C18 0.043(11) 0.061(8) 0.049(8) 0.011(7) 0.008(8) 0.017(8)
C18A 0.105(15) 0.067(9) 0.064(9) 0.030(8) 0.005(10) 0.014(10)
C19 0.047(10) 0.040(6) 0.037(6) 0.005(5) -0.006(7) 0.001(7)
C20 0.027(9) 0.054(7) 0.029(6) 0.006(5) 0.017(7) 0.005(7)
C20A 0.060(13) 0.057(8) 0.054(9) 0.022(7) -0.002(10) 0.014(9)
C20B 0.065(12) 0.070(9) 0.047(8) 0.020(7) 0.007(9) 0.018(9)
C20C 0.086(15) 0.099(12) 0.040(8) 0.022(8) 0.029(11) 0.028(12)
C20D 0.098(17) 0.084(11) 0.046(9) 0.012(8) 0.026(11) 0.035(12)
C20E 0.043(12) 0.055(8) 0.072(10) 0.019(8) 0.008(10) 0.008(9)
C20F 0.070(15) 0.078(10) 0.062(10) 0.020(8) 0.040(11) 0.033(11)
C20G 0.064(14) 0.056(8) 0.072(10) 0.023(8) 0.021(11) 0.020(9)
C20H 0.052(14) 0.099(12) 0.077(11) 0.037(10) 0.027(11) 0.040(11)
C20I 0.044(12) 0.087(11) 0.085(12) 0.033(10) 0.030(11) 0.013(10)
C20J 0.055(13) 0.069(9) 0.057(9) 0.019(8) -0.008(10) -0.014(10)
C20K 0.079(14) 0.054(8) 0.053(9) 0.016(7) 0.029(10) 0.021(10)
C20L 0.055(12) 0.041(7) 0.049(8) 0.018(6) 0.022(9) 0.003(8)
C20M 0.043(11) 0.050(7) 0.050(8) 0.017(6) 0.006(8) 0.006(8)
C20N 0.056(12) 0.051(7) 0.041(7) 0.016(6) 0.024(9) 0.020(8)
C21 0.038(10) 0.061(8) 0.048(8) 0.013(7) 0.012(8) 0.001(8)
C22 0.065(12) 0.052(7) 0.048(8) 0.012(6) 0.003(8) 0.003(8)
C22A 0.086(13) 0.066(8) 0.050(8) 0.029(7) 0.021(9) 0.016(9)
C23 0.051(11) 0.059(8) 0.049(8) 0.016(7) -0.005(8) -0.024(8)
C23A 0.075(13) 0.047(7) 0.061(8) 0.019(7) 0.005(9) 0.008(8)
C23B 0.135(19) 0.082(11) 0.135(15) 0.055(11) -0.089(15) -0.030(12)
C24 0.029(10) 0.048(7) 0.055(8) 0.001(6) 0.005(8) 0.002(7)
C25 0.040(10) 0.043(7) 0.062(8) 0.013(7) -0.025(8) -0.006(7)
C26 0.024(9) 0.049(7) 0.057(8) 0.004(7) -0.002(8) -0.006(7)
C27 0.036(10) 0.064(8) 0.061(9) 0.010(7) 0.001(8) 0.011(8)
C27A 0.084(14) 0.068(9) 0.082(11) 0.013(8) 0.020(10) 0.031(10)
C28 0.042(11) 0.058(8) 0.075(10) 0.010(8) 0.002(9) 0.013(8)
C28A 0.074(15) 0.078(11) 0.114(14) 0.027(10) 0.032(13) 0.018(11)
C28B 0.14(2) 0.15(2) 0.109(16) 0.011(15) 0.037(17) -0.009(18)
C29 0.036(10) 0.057(8) 0.055(8) 0.003(7) -0.006(8) -0.020(8)
C30 0.066(13) 0.083(10) 0.047(8) 0.006(8) 0.006(9) 0.015(10)
N7 0.080(8) 0.065(6) 0.052(5) 0.018(5) 0.016(5) 0.014(6)
C31 0.087(8) 0.075(6) 0.059(6) 0.026(5) 0.024(6) 0.014(6)
C32 0.111(8) 0.095(6) 0.064(6) 0.038(5) 0.033(6) 0.018(6)
C32A 0.141(11) 0.126(9) 0.086(8) 0.044(7) 0.034(8) 0.016(8)
C32B 0.149(11) 0.141(10) 0.104(9) 0.035(8) 0.035(9) 0.013(9)
C33 0.118(8) 0.086(6) 0.058(5) 0.031(5) 0.029(6) 0.018(6)
C33A 0.123(9) 0.091(7) 0.060(6) 0.030(5) 0.031(6) 0.020(7)
C34 0.098(8) 0.069(6) 0.052(6) 0.025(5) 0.017(6) 0.023(6)
C35 0.101(14) 0.050(7) 0.052(8) 0.025(7) 0.019(9) 0.018(9)
C36 0.073(12) 0.058(8) 0.041(7) 0.014(6) 0.014(8) 0.017(8)
C37 0.075(12) 0.052(7) 0.056(8) 0.016(7) 0.016(9) 0.014(8)
C37A 0.073(13) 0.069(9) 0.056(8) 0.022(7) 0.003(9) 0.009(9)
C37B 0.077(14) 0.089(11) 0.082(11) 0.032(9) -0.007(11) 0.013(10)
C38 0.065(12) 0.051(7) 0.046(7) 0.010(6) 0.006(8) 0.002(8)
C38A 0.087(14) 0.062(8) 0.059(9) 0.016(7) 0.006(9) 0.021(9)
C39 0.044(10) 0.049(7) 0.040(7) 0.010(6) -0.004(7) 0.003(7)
C40 0.057(11) 0.045(7) 0.040(7) 0.008(6) 0.003(8) 0.013(7)
Ga2 0.0456(12) 0.0499(8) 0.0488(8) 0.0161(7) 0.0062(8) 0.0051(8)
Ru2 0.0461(9) 0.0458(6) 0.0528(6) 0.0163(5) 0.0059(6) 0.0028(6)
C4AL 0.13(2) 0.065(10) 0.134(16) 0.006(11) -0.066(15) 0.011(12)
O4AL 0.052(7) 0.045(5) 0.067(6) 0.016(4) -0.022(5) -0.012(5)
C5AL 0.052(11) 0.060(8) 0.047(8) 0.028(7) 0.002(8) 0.005(8)
O5AL 0.075(9) 0.069(6) 0.051(6) 0.015(5) -0.008(6) -0.017(6)
O6AL 0.064(8) 0.042(5) 0.070(6) 0.003(4) 0.008(6) 0.010(5)
N9 0.041(8) 0.057(6) 0.048(6) 0.019(5) 0.013(6) 0.016(6)
N12 0.034(8) 0.043(5) 0.055(6) 0.020(5) 0.001(6) 0.005(6)
C41 0.035(10) 0.051(7) 0.048(7) 0.007(6) 0.007(7) 0.007(7)
C42 0.051(11) 0.072(9) 0.069(9) 0.025(8) 0.018(9) 0.032(9)
C42A 0.106(16) 0.083(11) 0.094(12) 0.033(10) 0.032(12) 0.037(11)
C43 0.071(13) 0.096(11) 0.083(10) 0.057(9) 0.006(10) 0.050(11)
C43A 0.107(16) 0.079(11) 0.069(10) 0.019(9) 0.017(11) 0.019(11)
C43B 0.122(18) 0.078(11) 0.122(15) 0.032(11) -0.010(14) 0.047(13)
C44 0.042(11) 0.064(8) 0.063(9) 0.022(7) 0.002(8) 0.022(8)
C45 0.076(13) 0.074(9) 0.069(9) 0.037(8) 0.012(10) 0.026(10)
N10 0.056(7) 0.077(6) 0.054(5) 0.029(5) 0.003(5) 0.013(6)
C46 0.057(7) 0.081(6) 0.058(6) 0.035(5) 0.001(6) 0.007(6)
C47 0.067(7) 0.098(6) 0.068(5) 0.042(5) 0.010(6) 0.006(6)
C47A 0.070(8) 0.103(7) 0.071(6) 0.047(6) 0.010(6) 0.002(6)
C48 0.070(7) 0.103(7) 0.069(6) 0.044(5) 0.013(6) 0.012(6)
C48A 0.096(9) 0.129(9) 0.077(7) 0.055(6) 0.020(7) 0.012(8)
C48B 0.105(10) 0.140(9) 0.083(8) 0.052(7) 0.024(8) 0.008(8)
C49 0.062(8) 0.089(7) 0.064(6) 0.035(6) 0.010(6) 0.015(7)
C50 0.081(14) 0.100(11) 0.084(11) 0.053(10) 0.032(10) 0.036(11)
C55 0.063(12) 0.031(6) 0.067(9) 0.016(6) 0.008(9) 0.008(7)
C56 0.037(10) 0.045(7) 0.038(7) 0.003(6) -0.002(7) 0.001(7)
C57 0.039(10) 0.046(7) 0.060(8) 0.017(6) 0.012(8) 0.003(7)
C57A 0.061(11) 0.043(7) 0.058(8) 0.019(6) 0.001(8) 0.002(7)
C57B 0.081(13) 0.063(8) 0.060(9) 0.020(7) 0.007(10) 0.020(9)
C58 0.048(11) 0.059(8) 0.052(8) 0.022(7) 0.004(8) 0.002(8)
C58A 0.083(13) 0.062(8) 0.069(9) 0.035(8) 0.017(9) 0.009(9)
C59 0.017(9) 0.075(9) 0.061(8) 0.026(7) 0.005(8) -0.002(8)
C60 0.021(9) 0.054(7) 0.046(7) 0.008(6) 0.013(7) -0.004(7)
C60A 0.034(11) 0.051(7) 0.064(10) 0.018(7) 0.012(9) -0.005(8)
C60B 0.058(13) 0.072(9) 0.062(9) 0.024(8) 0.028(11) 0.012(10)
C60C 0.033(12) 0.119(14) 0.088(12) 0.041(12) 0.001(12) -0.007(11)
C60D 0.038(14) 0.108(13) 0.116(16) 0.044(12) 0.034(13) 0.021(11)
C60E 0.058(15) 0.100(12) 0.092(13) 0.052(11) 0.049(13) 0.028(11)
C60F 0.071(16) 0.093(11) 0.069(11) 0.035(9) 0.046(12) 0.023(11)
C60G 0.045(12) 0.082(10) 0.047(8) 0.024(8) 0.017(10) 0.016(10)
C60H 0.094(17) 0.080(11) 0.069(11) 0.031(9) 0.032(12) 0.039(12)
C60I 0.085(15) 0.085(11) 0.050(9) 0.012(8) 0.015(11) 0.036(12)
C60J 0.091(14) 0.048(8) 0.066(10) 0.006(7) 0.020(11) 0.020(9)
C60K 0.055(12) 0.051(7) 0.056(8) 0.025(7) 0.016(9) 0.018(9)
C60L 0.044(12) 0.048(7) 0.055(8) 0.015(7) 0.013(9) 0.011(8)
C60M 0.032(11) 0.063(8) 0.069(10) 0.032(8) 0.010(9) 0.002(8)
C60N 0.035(11) 0.053(7) 0.071(9) 0.033(7) 0.018(10) 0.003(8)
N13 0.049(9) 0.033(5) 0.063(7) 0.016(5) -0.012(7) 0.005(6)
C61 0.046(11) 0.054(8) 0.055(8) 0.015(7) 0.014(8) 0.007(8)
C62 0.054(11) 0.044(7) 0.063(8) 0.013(6) 0.015(8) 0.018(8)
C62A 0.087(14) 0.065(9) 0.100(12) 0.046(9) 0.019(11) 0.027(10)
C63 0.048(11) 0.050(7) 0.048(7) 0.006(6) 0.011(8) 0.012(8)
C63A 0.078(13) 0.057(8) 0.054(8) 0.013(7) -0.003(9) 0.019(9)
C63B 0.131(19) 0.075(11) 0.118(15) 0.042(11) -0.009(14) 0.029(12)
C64 0.054(11) 0.053(7) 0.045(7) 0.012(6) 0.007(8) -0.010(8)
C65 0.054(11) 0.047(7) 0.053(8) 0.012(6) -0.010(8) 0.002(8)
N14 0.054(7) 0.066(5) 0.055(5) 0.028(4) 0.012(5) 0.013(5)
C66 0.053(7) 0.069(6) 0.055(6) 0.033(5) 0.010(6) 0.007(6)
C67 0.068(7) 0.084(6) 0.078(6) 0.043(5) 0.014(6) 0.008(6)
C67A 0.071(8) 0.087(7) 0.085(6) 0.044(6) 0.019(6) 0.006(6)
C68 0.073(7) 0.093(6) 0.087(6) 0.045(5) 0.022(6) 0.007(6)
C68A 0.110(9) 0.127(9) 0.123(9) 0.049(8) 0.027(9) 0.012(8)
C68B 0.119(10) 0.142(10) 0.144(10) 0.043(8) 0.026(10) 0.010(9)
C69 0.056(8) 0.076(6) 0.072(6) 0.033(5) 0.014(6) 0.013(7)
C70 0.040(11) 0.073(9) 0.065(9) 0.011(8) 0.013(8) -0.004(9)
N15 0.048(7) 0.059(5) 0.073(6) 0.025(5) 0.009(5) 0.006(5)
C71 0.047(7) 0.066(6) 0.081(7) 0.030(5) 0.016(6) 0.008(6)
C72 0.056(7) 0.075(6) 0.097(6) 0.036(5) 0.025(6) 0.022(6)
C72A 0.071(8) 0.102(8) 0.117(8) 0.038(7) 0.029(8) 0.028(7)
C72B 0.078(8) 0.114(8) 0.131(9) 0.032(8) 0.027(9) 0.023(8)
C73 0.055(7) 0.074(6) 0.095(6) 0.036(5) 0.020(6) 0.018(5)
C73A 0.059(7) 0.080(6) 0.102(7) 0.037(6) 0.020(6) 0.022(6)
C74 0.048(7) 0.061(6) 0.075(6) 0.031(5) 0.010(6) 0.009(6)
C75 0.038(11) 0.067(9) 0.089(11) 0.039(8) 0.013(9) 0.002(8)
N16 0.060(10) 0.047(6) 0.070(7) 0.026(6) 0.020(7) 0.024(7)
C76 0.031(10) 0.066(8) 0.067(9) 0.025(7) 0.009(8) 0.009(8)
C77 0.050(11) 0.051(7) 0.070(9) 0.028(7) 0.019(8) 0.007(8)
C77A 0.049(11) 0.080(10) 0.078(10) 0.037(8) 0.021(9) 0.015(9)
C77B 0.085(14) 0.079(10) 0.076(10) 0.032(9) 0.012(11) 0.009(10)
C78 0.052(11) 0.056(8) 0.085(10) 0.033(8) 0.034(9) 0.017(9)
C78A 0.079(13) 0.056(8) 0.096(11) 0.040(8) 0.023(11) 0.022(9)
C79 0.066(12) 0.050(7) 0.046(7) 0.013(6) 0.019(8) 0.012(8)
C80 0.048(11) 0.039(6) 0.055(8) 0.007(6) 0.008(8) 0.000(7)

loop_
_atom_type_symbol
_atom_type_description
_atom_type_scat_dispersion_real
_atom_type_scat_dispersion_imag
_atom_type_scat_source
C C 0.0033 0.0016 'International Tables Vol C Tables 4.2.6.8 and 6.1.1.4'
H H 0.0000 0.0000 'International Tables Vol C Tables 4.2.6.8 and 6.1.1.4'
N N 0.0061 0.0033 'International Tables Vol C Tables 4.2.6.8 and 6.1.1.4'
O O 0.0106 0.0060 'International Tables Vol C Tables 4.2.6.8 and 6.1.1.4'
Ga Ga 0.2307 1.6083 'International Tables Vol C Tables 4.2.6.8 and 6.1.1.4'
Ru Ru -1.2594 0.8363 'International Tables Vol C Tables 4.2.6.8 and 6.1.1.4'

loop_
_geom_angle_atom_site_label_1
_geom_angle_atom_site_label_2
_geom_angle_atom_site_label_3
_geom_angle
_geom_angle_site_symmetry_1
_geom_angle_site_symmetry_3
_geom_angle_publ_flag
O1AL Ga1 N4 103.4(4) . . ?
O1AL Ga1 N1 101.8(4) . . ?
N4 Ga1 N1 87.5(4) . . ?
O1AL Ga1 N3 99.7(5) . . ?
N4 Ga1 N3 89.2(4) . . ?
N1 Ga1 N3 158.5(5) . . ?
O1AL Ga1 N2 102.6(4) . . ?
N4 Ga1 N2 154.0(5) . . ?
N1 Ga1 N2 87.8(4) . . ?
N3 Ga1 N2 86.0(4) . . ?
C2AL Ru1 N8 90.8(5) . . ?
C2AL Ru1 N6 94.9(5) . . ?
N8 Ru1 N6 174.4(5) . . ?
C2AL Ru1 N7 94.5(5) . . ?
N8 Ru1 N7 90.9(4) . . ?
N6 Ru1 N7 88.7(4) . . ?
C2AL Ru1 N5 90.3(5) . . ?
N8 Ru1 N5 88.4(4) . . ?
N6 Ru1 N5 91.6(4) . . ?
N7 Ru1 N5 175.2(5) . . ?
C2AL Ru1 O3AL 177.4(5) . . ?
N8 Ru1 O3AL 86.9(4) . . ?
N6 Ru1 O3AL 87.5(4) . . ?
N7 Ru1 O3AL 86.8(4) . . ?
N5 Ru1 O3AL 88.4(4) . . ?
C1AL O1AL Ga1 119.3(8) . . ?
O2AL C2AL Ru1 177.6(13) . . ?
C8AL O3AL C3AL 59(2) . . ?
C8AL O3AL Ru1 122.5(18) . . ?
C3AL O3AL Ru1 121.5(17) . . ?
C16 N4 C19 105.4(10) . . ?
C16 N4 Ga1 126.2(9) . . ?
C19 N4 Ga1 127.8(7) . . ?
C24 N5 C21 108.8(10) . . ?
C24 N5 Ru1 123.2(9) . . ?
C21 N5 Ru1 127.3(7) . . ?
C29 N6 C26 107.5(10) . . ?
C29 N6 Ru1 128.4(8) . . ?
C26 N6 Ru1 124.2(9) . . ?
C36 N8 C39 108.9(10) . . ?
C36 N8 Ru1 123.4(8) . . ?
C39 N8 Ru1 127.5(7) . . ?
C4 N1 C1 104.7(9) . . ?
C4 N1 Ga1 126.6(8) . . ?
C1 N1 Ga1 123.7(7) . . ?
N1 C4 C5 123.9(11) . . ?
N1 C4 C3 112.1(10) . . ?
C5 C4 C3 123.9(10) . . ?
C2 C3 C4 106.7(8) . . ?
C2 C3 C3A 128.3(10) . . ?
C4 C3 C3A 124.9(10) . . ?
C3 C3A C3B 111.5(10) . . ?
C3 C2 C1 105.9(9) . . ?
C3 C2 C2A 123.3(9) . . ?
C1 C2 C2A 130.8(10) . . ?
N1 C1 C20 123.8(9) . . ?
N1 C1 C2 110.6(9) . . ?
C20 C1 C2 125.2(11) . . ?
C6 C5 C4 126.8(12) . . ?
C9 N2 C6 106.2(11) . . ?
C9 N2 Ga1 127.2(8) . . ?
C6 N2 Ga1 125.8(9) . . ?
C5 C6 N2 125.1(13) . . ?
C5 C6 C7 127.3(13) . . ?
N2 C6 C7 107.5(12) . . ?
C8 C7 C6 108.3(13) . . ?
C8 C7 C7A 128.7(15) . . ?
C6 C7 C7A 123.0(13) . . ?
C7 C8 C9 107.5(15) . . ?
C7 C8 C8A 128.4(15) . . ?
C9 C8 C8A 124.1(14) . . ?
C8B C8A C8 106.3(18) . . ?
C10 C9 N2 125.5(13) . . ?
C10 C9 C8 124.1(15) . . ?
N2 C9 C8 110.4(12) . . ?
C9 C10 C11 123.7(14) . . ?
C11 N3 C14 106.8(9) . . ?
C11 N3 Ga1 126.8(8) . . ?
C14 N3 Ga1 125.5(9) . . ?
N3 C11 C10 125.4(11) . . ?
N3 C11 C12 107.4(10) . . ?
C10 C11 C12 127.2(12) . . ?
C13 C12 C11 110.8(10) . . ?
C13 C12 C12A 126.3(12) . . ?
C11 C12 C12A 122.7(12) . . ?
C12B C12A C12 101.3(14) . . ?
C12 C13 C14 104.0(9) . . ?
C12 C13 C13A 129.0(11) . . ?
C14 C13 C13A 126.7(11) . . ?
C15 C14 N3 125.6(11) . . ?
C15 C14 C13 123.5(11) . . ?
N3 C14 C13 110.8(10) . . ?
C14 C15 C16 125.9(12) . . ?
N4 C16 C15 125.5(14) . . ?
N4 C16 C17 111.5(12) . . ?
C15 C16 C17 123.0(11) . . ?
C18 C17 C16 104.9(10) . . ?
C18 C17 C17A 130.5(13) . . ?
C16 C17 C17A 124.5(12) . . ?
C17 C17A C17B 111.0(11) . . ?
C17 C18 C19 108.9(12) . . ?
C17 C18 C18A 121.6(11) . . ?
C19 C18 C18A 129.5(11) . . ?
N4 C19 C20 124.0(10) . . ?
N4 C19 C18 109.3(10) . . ?
C20 C19 C18 126.6(12) . . ?
C19 C20 C1 124.1(11) . . ?
C19 C20 C20A 117.2(10) . . ?
C1 C20 C20A 118.5(9) . . ?
C20B C20A C20N 118.7(14) . . ?
C20B C20A C20 119.0(14) . . ?
C20N C20A C20 122.1(12) . . ?
C20C C20B C20A 120.6(15) . . ?
C20D C20C C20B 122.4(15) . . ?
C20C C20D C20E 119.6(16) . . ?
C20F C20E C20N 120.5(14) . . ?
C20F C20E C20D 121.2(16) . . ?
C20N C20E C20D 118.3(15) . . ?
C20E C20F C20G 123.6(15) . . ?
C20F C20G C20L 115.7(16) . . ?
C20F C20G C20H 123.4(15) . . ?
C20L C20G C20H 120.9(14) . . ?
C20I C20H C20G 121.7(15) . . ?
C20H C20I C20J 118.0(16) . . ?
C20K C20J C20I 122.9(14) . . ?
C20J C20K C20L 121.1(14) . . ?
C20J C20K C40 118.5(13) . . ?
C20L C20K C40 120.4(15) . . ?
C20M C20L C20G 120.0(13) . . ?
C20M C20L C20K 124.8(13) . . ?
C20G C20L C20K 115.2(14) . . ?
C20N C20M C20L 122.0(13) . . ?
C20M C20N C20E 118.2(15) . . ?
C20M C20N C20A 121.5(13) . . ?
C20E C20N C20A 120.2(13) . . ?
N5 C21 C40 124.6(10) . . ?
N5 C21 C22 108.3(11) . . ?
C40 C21 C22 127.0(12) . . ?
C23 C22 C21 107.0(11) . . ?
C23 C22 C22A 122.5(11) . . ?
C21 C22 C22A 130.5(12) . . ?
C22 C23 C24 106.3(11) . . ?
C22 C23 C23A 128.9(12) . . ?
C24 C23 C23A 124.8(13) . . ?
C23 C23A C23B 111.1(11) . . ?
N5 C24 C25 127.6(12) . . ?
N5 C24 C23 109.6(11) . . ?
C25 C24 C23 122.8(12) . . ?
C26 C25 C24 126.7(11) . . ?
N6 C26 C25 126.5(12) . . ?
N6 C26 C27 109.0(11) . . ?
C25 C26 C27 124.6(12) . . ?
C28 C27 C26 105.9(11) . . ?
C28 C27 C27A 129.4(13) . . ?
C26 C27 C27A 124.7(12) . . ?
C27 C28 C29 107.1(13) . . ?
C27 C28 C28A 127.2(12) . . ?
C29 C28 C28A 125.6(13) . . ?
C28B C28A C28 110.1(15) . . ?
N6 C29 C30 124.3(13) . . ?
N6 C29 C28 110.5(11) . . ?
C30 C29 C28 125.1(13) . . ?
C31 C30 C29 126.1(13) . . ?
C34 N7 C31 108.1(11) . . ?
C34 N7 Ru1 126.1(9) . . ?
C31 N7 Ru1 125.7(8) . . ?
N7 C31 C30 126.6(12) . . ?
N7 C31 C32 109.4(12) . . ?
C30 C31 C32 123.8(14) . . ?
C33 C32 C31 105.3(13) . . ?
C33 C32 C32A 128.1(13) . . ?
C31 C32 C32A 126.1(15) . . ?
C32B C32A C32 107.4(17) . . ?
C32 C33 C34 107.3(12) . . ?
C32 C33 C33A 128.0(13) . . ?
C34 C33 C33A 124.6(14) . . ?
C35 C34 N7 123.8(12) . . ?
C35 C34 C33 126.4(12) . . ?
N7 C34 C33 109.8(13) . . ?
C34 C35 C36 129.1(11) . . ?
N8 C36 C35 126.5(12) . . ?
N8 C36 C37 109.8(10) . . ?
C35 C36 C37 123.7(11) . . ?
C38 C37 C36 106.9(10) . . ?
C38 C37 C37A 127.1(12) . . ?
C36 C37 C37A 126.0(11) . . ?
C37 C37A C37B 112.9(12) . . ?
C37 C38 C39 106.0(11) . . ?
C37 C38 C38A 125.7(11) . . ?
C39 C38 C38A 128.3(10) . . ?
N8 C39 C40 125.0(10) . . ?
N8 C39 C38 108.3(9) . . ?
C40 C39 C38 126.6(11) . . ?
C21 C40 C39 126.1(11) . . ?
C21 C40 C20K 117.6(10) . . ?
C39 C40 C20K 115.5(10) . . ?
O4AL Ga2 N11 98.0(11) . . ?
O4AL Ga2 N9 100.5(4) . . ?
N11 Ga2 N9 161.5(11) . . ?
O4AL Ga2 N12 103.0(4) . . ?
N11 Ga2 N12 89.1(8) . . ?
N9 Ga2 N12 87.0(4) . . ?
O4AL Ga2 N10 102.6(4) . . ?
N11 Ga2 N10 87.4(8) . . ?
N9 Ga2 N10 88.3(4) . . ?
N12 Ga2 N10 154.4(4) . . ?
O4AL Ga2 N11' 104.0(11) . . ?
N11 Ga2 N11' 6.1(19) . . ?
N9 Ga2 N11' 155.4(11) . . ?
N12 Ga2 N11' 88.5(8) . . ?
N10 Ga2 N11' 85.4(8) . . ?
C5AL Ru2 N13 91.5(5) . . ?
C5AL Ru2 N15 93.9(5) . . ?
N13 Ru2 N15 174.6(4) . . ?
C5AL Ru2 N16 90.4(5) . . ?
N13 Ru2 N16 88.1(4) . . ?
N15 Ru2 N16 91.8(4) . . ?
C5AL Ru2 N14 96.4(5) . . ?
N13 Ru2 N14 91.1(4) . . ?
N15 Ru2 N14 88.3(4) . . ?
N16 Ru2 N14 173.2(4) . . ?
C5AL Ru2 O6AL 177.1(4) . . ?
N13 Ru2 O6AL 88.6(4) . . ?
N15 Ru2 O6AL 86.1(4) . . ?
N16 Ru2 O6AL 86.7(4) . . ?
N14 Ru2 O6AL 86.5(4) . . ?
C4AL O4AL Ga2 119.1(9) . . ?
O5AL C5AL Ru2 177.6(12) . . ?
C6AL O6AL C7AL 53(2) . . ?
C6AL O6AL Ru2 120.8(17) . . ?
C7AL O6AL Ru2 122(2) . . ?
C44 N9 C41 105.5(10) . . ?
C44 N9 Ga2 125.6(9) . . ?
C41 N9 Ga2 123.6(8) . . ?
C56 N12 C59 107.4(9) . . ?
C56 N12 Ga2 125.4(9) . . ?
C59 N12 Ga2 126.6(7) . . ?
C60 C41 N9 123.6(10) . . ?
C60 C41 C42 127.1(12) . . ?
N9 C41 C42 108.7(10) . . ?
C43 C42 C41 107.4(12) . . ?
C43 C42 C42A 124.1(12) . . ?
C41 C42 C42A 128.3(12) . . ?
C42 C43 C44 106.9(11) . . ?
C42 C43 C43A 127.6(14) . . ?
C44 C43 C43A 125.4(12) . . ?
C43B C43A C43 109.3(14) . . ?
N9 C44 C45 125.6(13) . . ?
N9 C44 C43 111.3(11) . . ?
C45 C44 C43 123.1(12) . . ?
C46 C45 C44 124.1(12) . . ?
C46 N10 C49 106.6(11) . . ?
C46 N10 Ga2 126.4(10) . . ?
C49 N10 Ga2 125.7(9) . . ?
N10 C46 C45 126.1(12) . . ?
N10 C46 C47 110.8(14) . . ?
C45 C46 C47 123.1(13) . . ?
C48 C47 C46 105.1(13) . . ?
C48 C47 C47A 131.0(13) . . ?
C46 C47 C47A 123.9(14) . . ?
C47 C48 C49 107.7(13) . . ?
C47 C48 C48A 127.6(13) . . ?
C49 C48 C48A 124.6(15) . . ?
C48 C48A C48B 109.3(14) . . ?
N10 C49 C50 126.3(12) . . ?
N10 C49 C48 109.7(13) . . ?
C50 C49 C48 124.0(14) . . ?
C49 C50 C51 120.6(16) . . ?
C49 C50 C51' 126.1(16) . . ?
C51 C50 C51' 7.6(12) . . ?
C51 N11 C54 105.4(14) . . ?
C51 N11 Ga2 126.8(14) . . ?
C54 N11 Ga2 127.3(15) . . ?
C50 C51 N11 127.5(18) . . ?
C50 C51 C52 122.4(18) . . ?
N11 C51 C52 110.0(14) . . ?
C53 C52 C51 107.8(13) . . ?
C53 C52 C52A 126.9(16) . . ?
C51 C52 C52A 125.2(16) . . ?
C52B C52A C52 107(2) . . ?
C52 C53 C54 106.4(12) . . ?
C52 C53 C53A 129.5(16) . . ?
C54 C53 C53A 124.0(16) . . ?
C55 C54 N11 126.2(18) . . ?
C55 C54 C53 123.8(18) . . ?
N11 C54 C53 110.1(13) . . ?
C51' N11' C54' 104.8(13) . . ?
C51' N11' Ga2 123.6(17) . . ?
C54' N11' Ga2 123.2(18) . . ?
N11' C51' C50 121.8(18) . . ?
N11' C51' C52' 110.9(13) . . ?
C50 C51' C52' 127.3(18) . . ?
C53' C52' C51' 107.3(12) . . ?
C53' C52' C52C 129.2(17) . . ?
C51' C52' C52C 123.4(16) . . ?
C52D C52C C52' 106.0(19) . . ?
C52' C53' C54' 106.5(12) . . ?
C52' C53' C53C 130.0(16) . . ?
C54' C53' C53C 123.5(15) . . ?
N11' C54' C55 121.0(18) . . ?
N11' C54' C53' 110.5(13) . . ?
C55 C54' C53' 128.4(17) . . ?
C54 C55 C56 125.1(14) . . ?
C54 C55 C54' 7(3) . . ?
C56 C55 C54' 128.8(13) . . ?
N12 C56 C55 126.4(11) . . ?
N12 C56 C57 111.0(11) . . ?
C55 C56 C57 122.5(11) . . ?
C58 C57 C56 105.9(10) . . ?
C58 C57 C57A 128.7(11) . . ?
C56 C57 C57A 125.4(12) . . ?
C57 C57A C57B 110.4(10) . . ?
C57 C58 C59 108.6(11) . . ?
C57 C58 C58A 124.3(10) . . ?
C59 C58 C58A 127.1(12) . . ?
N12 C59 C60 124.3(10) . . ?
N12 C59 C58 107.1(11) . . ?
C60 C59 C58 128.7(12) . . ?
C41 C60 C59 124.8(11) . . ?
C41 C60 C60A 117.4(11) . . ?
C59 C60 C60A 117.3(10) . . ?
C60B C60A C60 121.2(13) . . ?
C60B C60A C60N 117.9(13) . . ?
C60 C60A C60N 120.6(14) . . ?
C60A C60B C60C 124.2(15) . . ?
C60D C60C C60B 121.1(17) . . ?
C60C C60D C60E 119.6(17) . . ?
C60F C60E C60D 122.3(16) . . ?
C60F C60E C60N 117.0(17) . . ?
C60D C60E C60N 120.7(16) . . ?
C60E C60F C60G 122.5(15) . . ?
C60F C60G C60L 120.0(14) . . ?
C60F C60G C60H 122.5(15) . . ?
C60L C60G C60H 117.4(16) . . ?
C60I C60H C60G 122.4(16) . . ?
C60H C60I C60J 118.6(16) . . ?
C60K C60J C60I 122.7(17) . . ?
C60J C60K C60L 118.3(14) . . ?
C60J C60K C80 117.1(15) . . ?
C60L C60K C80 124.5(12) . . ?
C60G C60L C60M 118.7(15) . . ?
C60G C60L C60K 120.6(13) . . ?
C60M C60L C60K 120.7(13) . . ?
C60N C60M C60L 120.9(14) . . ?
C60M C60N C60E 120.9(15) . . ?
C60M C60N C60A 122.7(13) . . ?
C60E C60N C60A 116.4(15) . . ?
C64 N13 C61 106.2(9) . . ?
C64 N13 Ru2 124.9(9) . . ?
C61 N13 Ru2 128.2(7) . . ?
N13 C61 C80 123.0(10) . . ?
N13 C61 C62 108.4(9) . . ?
C80 C61 C62 128.6(12) . . ?
C63 C62 C61 108.0(10) . . ?
C63 C62 C62A 122.1(10) . . ?
C61 C62 C62A 129.8(10) . . ?
C62 C63 C64 106.2(10) . . ?
C62 C63 C63A 128.6(12) . . ?
C64 C63 C63A 125.1(11) . . ?
C63 C63A C63B 110.0(11) . . ?
C65 C64 N13 124.7(12) . . ?
C65 C64 C63 124.2(11) . . ?
N13 C64 C63 111.1(10) . . ?
C64 C65 C66 129.3(11) . . ?
C69 N14 C66 107.6(9) . . ?
C69 N14 Ru2 127.8(7) . . ?
C66 N14 Ru2 124.6(8) . . ?
N14 C66 C65 124.9(10) . . ?
N14 C66 C67 108.1(11) . . ?
C65 C66 C67 126.9(11) . . ?
C68 C67 C66 107.9(10) . . ?
C68 C67 C67A 128.5(12) . . ?
C66 C67 C67A 123.6(12) . . ?
C67 C68 C69 106.6(11) . . ?
C67 C68 C68A 128.1(12) . . ?
C69 C68 C68A 125.0(13) . . ?
C68B C68A C68 102.2(15) . . ?
C70 C69 N14 123.3(11) . . ?
C70 C69 C68 126.9(13) . . ?
N14 C69 C68 109.7(11) . . ?
C69 C70 C71 128.8(13) . . ?
C71 N15 C74 106.9(10) . . ?
C71 N15 Ru2 127.9(7) . . ?
C74 N15 Ru2 125.2(9) . . ?
N15 C71 C70 123.7(11) . . ?
N15 C71 C72 109.7(10) . . ?
C70 C71 C72 126.6(12) . . ?
C73 C72 C71 107.4(11) . . ?
C73 C72 C72A 129.0(12) . . ?
C71 C72 C72A 123.4(11) . . ?
C72B C72A C72 107.3(13) . . ?
C72 C73 C74 106.6(10) . . ?
C72 C73 C73A 129.1(12) . . ?
C74 C73 C73A 124.3(11) . . ?
N15 C74 C75 124.2(12) . . ?
N15 C74 C73 109.5(10) . . ?
C75 C74 C73 126.3(11) . . ?
C76 C75 C74 128.6(11) . . ?
C76 N16 C79 108.1(9) . . ?
C76 N16 Ru2 123.9(9) . . ?
C79 N16 Ru2 127.9(7) . . ?
N16 C76 C75 126.0(11) . . ?
N16 C76 C77 110.0(10) . . ?
C75 C76 C77 124.0(11) . . ?
C78 C77 C76 106.3(9) . . ?
C78 C77 C77A 131.1(11) . . ?
C76 C77 C77A 122.6(11) . . ?
C77B C77A C77 115.5(12) . . ?
C77 C78 C79 108.1(10) . . ?
C77 C78 C78A 123.8(10) . . ?
C79 C78 C78A 128.1(11) . . ?
N16 C79 C80 124.4(10) . . ?
N16 C79 C78 107.6(10) . . ?
C80 C79 C78 127.9(12) . . ?
C79 C80 C61 127.1(12) . . ?
C79 C80 C60K 117.8(10) . . ?
C61 C80 C60K 115.1(10) . . ?
C82 C81 C86 120.0 . . ?
C83 C82 C81 120.0 . . ?
C82 C83 C84 120.0 . . ?
C85 C84 C83 120.0 . . ?
C84 C85 C86 120.0 . . ?
C85 C86 C81 120.0 . . ?
C85 C86 C87 130.6 . . ?
C81 C86 C87 109.4 . . ?
C82' C81' O85' 108.0 . . ?
C81' C82' C83' 108.00(6) . . ?
C84' C83' C82' 108.00(6) . . ?
O85' C84' C83' 108.00(7) . . ?
C84' O85' C81' 108.00(5) . . ?
C89 C88 C93 120.0 . . ?
C88 C89 C90 120.0 . . ?
C91 C90 C89 120.0 . . ?
C90 C91 C92 120.0 . . ?
C93 C92 C91 120.0 . . ?
C93 C92 C94 119.3(10) . . ?
C91 C92 C94 120.5(10) . . ?
C92 C93 C88 120.0 . . ?
C90' C88' O93' 108.0 . . ?
C88' C90' C91' 108.0 . . ?
C92' C91' C90' 108.0 . . ?
O93' C92' C91' 108.0 . . ?
C92' O93' C88' 108.0 . . ?

loop_
_geom_bond_atom_site_label_1
_geom_bond_atom_site_label_2
_geom_bond_distance
_geom_bond_site_symmetry_2
_geom_bond_publ_flag
Ga1 O1AL 1.850(8) . ?
Ga1 N4 2.025(10) . ?
Ga1 N1 2.042(9) . ?
Ga1 N3 2.051(9) . ?
Ga1 N2 2.051(11) . ?
Ru1 C2AL 1.815(17) . ?
Ru1 N8 2.052(9) . ?
Ru1 N6 2.066(10) . ?
Ru1 N7 2.075(10) . ?
Ru1 N5 2.079(9) . ?
Ru1 O3AL 2.212(9) . ?
C1AL O1AL 1.391(13) . ?
C2AL O2AL 1.149(15) . ?
C3AL O3AL 1.42(4) . ?
C8AL O3AL 1.30(4) . ?
N4 C16 1.380(13) . ?
N4 C19 1.385(15) . ?
N5 C24 1.339(14) . ?
N5 C21 1.368(15) . ?
N6 C29 1.361(15) . ?
N6 C26 1.362(14) . ?
N8 C36 1.354(13) . ?
N8 C39 1.356(14) . ?
N1 C4 1.367(11) . ?
N1 C1 1.389(11) . ?
C4 C5 1.369(17) . ?
C4 C3 1.433(12) . ?
C3 C2 1.369(12) . ?
C3 C3A 1.492(11) . ?
C3A C3B 1.500(13) . ?
C2 C1 1.460(11) . ?
C2 C2A 1.489(12) . ?
C1 C20 1.420(15) . ?
C5 C6 1.365(17) . ?
N2 C9 1.375(17) . ?
N2 C6 1.400(15) . ?
C6 C7 1.47(2) . ?
C7 C8 1.326(19) . ?
C7 C7A 1.549(18) . ?
C8 C9 1.434(19) . ?
C8 C8A 1.53(2) . ?
C8A C8B 1.46(3) . ?
C9 C10 1.370(17) . ?
C10 C11 1.381(18) . ?
N3 C11 1.372(12) . ?
N3 C14 1.380(11) . ?
C11 C12 1.438(12) . ?
C12 C13 1.347(12) . ?
C12 C12A 1.503(13) . ?
C12A C12B 1.484(15) . ?
C13 C14 1.448(12) . ?
C13 C13A 1.488(12) . ?
C14 C15 1.351(17) . ?
C15 C16 1.399(18) . ?
C16 C17 1.449(18) . ?
C17 C18 1.360(16) . ?
C17 C17A 1.466(15) . ?
C17A C17B 1.519(18) . ?
C18 C19 1.441(15) . ?
C18 C18A 1.512(18) . ?
C19 C20 1.411(14) . ?
C20 C20A 1.482(18) . ?
C20A C20B 1.399(17) . ?
C20A C20N 1.424(19) . ?
C20B C20C 1.395(19) . ?
C20C C20D 1.34(2) . ?
C20D C20E 1.458(19) . ?
C20E C20F 1.356(19) . ?
C20E C20N 1.417(18) . ?
C20F C20G 1.431(19) . ?
C20G C20L 1.431(18) . ?
C20G C20H 1.44(2) . ?
C20H C20I 1.356(19) . ?
C20I C20J 1.416(19) . ?
C20J C20K 1.362(19) . ?
C20K C20L 1.462(18) . ?
C20K C40 1.519(18) . ?
C20L C20M 1.420(18) . ?
C20M C20N 1.384(16) . ?
C21 C40 1.379(16) . ?
C21 C22 1.464(15) . ?
C22 C23 1.363(17) . ?
C22 C22A 1.522(16) . ?
C23 C24 1.464(16) . ?
C23 C23A 1.490(15) . ?
C23A C23B 1.556(19) . ?
C24 C25 1.400(17) . ?
C25 C26 1.377(16) . ?
C26 C27 1.474(17) . ?
C27 C28 1.371(17) . ?
C27 C27A 1.502(16) . ?
C28 C29 1.428(17) . ?
C28 C28A 1.525(19) . ?
C28A C28B 1.51(2) . ?
C29 C30 1.396(16) . ?
C30 C31 1.395(18) . ?
N7 C34 1.346(15) . ?
N7 C31 1.371(16) . ?
C31 C32 1.465(16) . ?
C32 C33 1.38(2) . ?
C32 C32A 1.51(2) . ?
C32A C32B 1.45(2) . ?
C33 C34 1.448(17) . ?
C33 C33A 1.513(17) . ?
C34 C35 1.352(17) . ?
C35 C36 1.399(15) . ?
C36 C37 1.450(17) . ?
C37 C38 1.374(15) . ?
C37 C37A 1.502(15) . ?
C37A C37B 1.513(18) . ?
C38 C39 1.488(16) . ?
C38 C38A 1.514(17) . ?
C39 C40 1.430(14) . ?
Ga2 O4AL 1.856(8) . ?
Ga2 N11 1.979(19) . ?
Ga2 N9 2.050(10) . ?
Ga2 N12 2.057(9) . ?
Ga2 N10 2.061(10) . ?
Ga2 N11' 2.12(2) . ?
Ru2 C5AL 1.799(15) . ?
Ru2 N13 2.053(10) . ?
Ru2 N15 2.052(10) . ?
Ru2 N16 2.065(10) . ?
Ru2 N14 2.073(9) . ?
Ru2 O6AL 2.209(9) . ?
C4AL O4AL 1.391(15) . ?
C5AL O5AL 1.158(14) . ?
C7AL O6AL 1.49(5) . ?
C6AL O6AL 1.42(4) . ?
N9 C44 1.342(13) . ?
N9 C41 1.403(14) . ?
N12 C56 1.356(14) . ?
N12 C59 1.395(15) . ?
C41 C60 1.396(15) . ?
C41 C42 1.414(16) . ?
C42 C43 1.351(16) . ?
C42 C42A 1.519(18) . ?
C43 C44 1.410(18) . ?
C43 C43A 1.514(17) . ?
C43A C43B 1.52(2) . ?
C44 C45 1.409(17) . ?
C45 C46 1.391(19) . ?
N10 C46 1.355(16) . ?
N10 C49 1.367(17) . ?
C46 C47 1.468(17) . ?
C47 C48 1.36(2) . ?
C47 C47A 1.498(17) . ?
C48 C49 1.450(17) . ?
C48 C48A 1.509(19) . ?
C48A C48B 1.53(2) . ?
C49 C50 1.372(19) . ?
C50 C51 1.37(2) . ?
C50 C51' 1.41(2) . ?
N11 C51 1.380(15) . ?
N11 C54 1.385(14) . ?
C51 C52 1.439(15) . ?
C52 C53 1.352(14) . ?
C52 C52A 1.505(15) . ?
C52A C52B 1.480(18) . ?
C53 C54 1.453(15) . ?
C53 C53A 1.490(14) . ?
C54 C55 1.34(3) . ?
N11' C51' 1.379(14) . ?
N11' C54' 1.387(14) . ?
C51' C52' 1.442(14) . ?
C52' C53' 1.350(13) . ?
C52' C52C 1.500(15) . ?
C52C C52D 1.499(17) . ?
C53' C54' 1.454(14) . ?
C53' C53C 1.500(14) . ?
C54' C55 1.39(2) . ?
C55 C56 1.370(17) . ?
C56 C57 1.439(15) . ?
C57 C58 1.355(17) . ?
C57 C57A 1.481(14) . ?
C57A C57B 1.507(17) . ?
C58 C59 1.462(15) . ?
C58 C58A 1.537(16) . ?
C59 C60 1.418(16) . ?
C60 C60A 1.450(17) . ?
C60A C60B 1.343(19) . ?
C60A C60N 1.492(18) . ?
C60B C60C 1.39(2) . ?
C60C C60D 1.34(2) . ?
C60D C60E 1.43(2) . ?
C60E C60F 1.40(2) . ?
C60E C60N 1.445(19) . ?
C60F C60G 1.39(2) . ?
C60G C60L 1.414(18) . ?
C60G C60H 1.44(2) . ?
C60H C60I 1.35(2) . ?
C60I C60J 1.41(2) . ?
C60J C60K 1.381(17) . ?
C60K C60L 1.425(19) . ?
C60K C80 1.504(18) . ?
C60L C60M 1.417(17) . ?
C60M C60N 1.379(18) . ?
N13 C64 1.378(12) . ?
N13 C61 1.392(13) . ?
C61 C80 1.416(14) . ?
C61 C62 1.458(14) . ?
C62 C63 1.363(14) . ?
C62 C62A 1.507(15) . ?
C63 C64 1.434(15) . ?
C63 C63A 1.485(14) . ?
C63A C63B 1.481(16) . ?
C64 C65 1.380(17) . ?
C65 C66 1.378(17) . ?
N14 C69 1.375(14) . ?
N14 C66 1.372(13) . ?
C66 C67 1.465(15) . ?
C67 C68 1.354(15) . ?
C67 C67A 1.511(14) . ?
C68 C69 1.446(14) . ?
C68 C68A 1.509(17) . ?
C68A C68B 1.419(19) . ?
C69 C70 1.368(17) . ?
C70 C71 1.399(16) . ?
N15 C71 1.363(14) . ?
N15 C74 1.369(12) . ?
C71 C72 1.459(14) . ?
C72 C73 1.338(14) . ?
C72 C72A 1.528(16) . ?
C72A C72B 1.453(18) . ?
C73 C74 1.470(15) . ?
C73 C73A 1.502(14) . ?
C74 C75 1.397(17) . ?
C75 C76 1.388(17) . ?
N16 C76 1.358(12) . ?
N16 C79 1.378(13) . ?
C76 C77 1.457(14) . ?
C77 C78 1.351(14) . ?
C77 C77A 1.525(13) . ?
C77A C77B 1.465(15) . ?
C78 C79 1.470(13) . ?
C78 C78A 1.495(15) . ?
C79 C80 1.380(16) . ?
C81 C82 1.3900 . ?
C81 C86 1.3900 . ?
C82 C83 1.3900 . ?
C83 C84 1.3900 . ?
C84 C85 1.3900 . ?
C85 C86 1.3900 . ?
C86 C87 1.3904 . ?
C81' C82' 1.4200 . ?
C81' O85' 1.4200 . ?
C82' C83' 1.4200(14) . ?
C83' C84' 1.4200 . ?
C84' O85' 1.4200 . ?
C88 C89 1.3900 . ?
C88 C93 1.3900 . ?
C89 C90 1.3900 . ?
C90 C91 1.3900 . ?
C91 C92 1.3900 . ?
C92 C93 1.3900 . ?
C92 C94 1.546(11) . ?
C88' C90' 1.4200 . ?
C88' O93' 1.4200 . ?
C90' C91' 1.4200 . ?
C91' C92' 1.4200 . ?
C92' O93' 1.4200 . ?
O101 O108 1.2357 . ?
O102 O104 1.0660 1_655 ?
O104 O102 1.0660 1_455 ?
O106 O107 1.0433 . ?
